data_7022970
loop_
_publ_author_name
'Knott, Stanley A.'
'Templeton, Jeffrey N.'
'Durham, Jessica L.'
'Howard, Angela M.'
'McDonald, Robert'
'Szczepura, Lisa F.'

_publ_section_title
;
 Azide alkyne cycloaddition facilitated by hexanuclear rhenium
 chalcogenide cluster complexes.
;
_journal_issue 22
_journal_name_full 'Dalton transactions (Cambridge, England : 2003)'
_journal_page_first 8132
_journal_page_last 8139
_journal_paper_doi 10.1039/c3dt50436k
_journal_volume 42
_journal_year 2013
_chemical_formula_moiety 'C30 H75 N3 P5 Re6 Se8, 3(C4 H10 O), B F4'
_chemical_formula_sum 'C42 H105 B F4 N3 O3 P5 Re6 Se8'
_chemical_formula_weight 2690.83
_chemical_name_systematic
;
?
;
_space_group_IT_number 5
_symmetry_cell_setting monoclinic
_symmetry_space_group_name_Hall 'C 2y'
_symmetry_space_group_name_H-M 'C 1 2 1'
_atom_sites_solution_hydrogens geom
_atom_sites_solution_primary direct
_atom_sites_solution_secondary difmap
_audit_creation_method SHELXL-97
_cell_angle_alpha 90.00
_cell_angle_beta 92.6900(7)
_cell_angle_gamma 90.00
_cell_formula_units_Z 4
_cell_length_a 15.5343(8)
_cell_length_b 20.3729(11)
_cell_length_c 19.5681(11)
_cell_measurement_reflns_used 5606
_cell_measurement_temperature 173(2)
_cell_measurement_theta_max 27.02
_cell_measurement_theta_min 2.25
_cell_volume 6186.1(6)
_computing_cell_refinement 'Bruker SAINT'
_computing_data_collection 'Bruker APEX2'
_computing_data_reduction 'Bruker SAINT'
_computing_molecular_graphics 'Bruker SHELXTL'
_computing_publication_material 'Bruker SHELXTL'
_computing_structure_refinement 'SHELXL-97 (Sheldrick, 2008)'
_computing_structure_solution 'DIRDIF-2008 (Beurskens et al., 2008)'
_diffrn_ambient_temperature 173(2)
_diffrn_measured_fraction_theta_full 0.995
_diffrn_measured_fraction_theta_max 0.995
_diffrn_measurement_device_type 'Bruker APEX-II CCD'
_diffrn_measurement_method '\w scans'
_diffrn_radiation_monochromator graphite
_diffrn_radiation_source 'fine-focus sealed tube'
_diffrn_radiation_type MoK\a
_diffrn_radiation_wavelength 0.71073
_diffrn_reflns_av_R_equivalents 0.0238
_diffrn_reflns_av_sigmaI/netI 0.0392
_diffrn_reflns_limit_h_max 20
_diffrn_reflns_limit_h_min -20
_diffrn_reflns_limit_k_max 26
_diffrn_reflns_limit_k_min -26
_diffrn_reflns_limit_l_max 25
_diffrn_reflns_limit_l_min -25
_diffrn_reflns_number 27372
_diffrn_reflns_theta_full 27.67
_diffrn_reflns_theta_max 27.67
_diffrn_reflns_theta_min 1.65
_diffrn_standards_number 0
_exptl_absorpt_coefficient_mu 16.582
_exptl_absorpt_correction_T_max 0.2879
_exptl_absorpt_correction_T_min 0.0774
_exptl_absorpt_correction_type integration
_exptl_absorpt_process_details 'SADABS (Sheldrick, 2008)'
_exptl_crystal_colour orange
_exptl_crystal_density_diffrn 2.889
_exptl_crystal_density_method 'not measured'
_exptl_crystal_description fragment
_exptl_crystal_F_000 4960
_exptl_crystal_size_max 0.32
_exptl_crystal_size_mid 0.23
_exptl_crystal_size_min 0.10
_platon_squeeze_details
;
Attempts to refine peaks of residual electron density as
disordered or partial-occupancy solvent diethyl ether oxygen or carbon
atoms were unsuccessful. The data were corrected for disordered
electron density through use of the SQUEEZE procedure (Sluis, P. van
der; Spek, A. L. Acta Crystallogr. 1990, A46, 194-201) as implemented
in PLATON (Spek, A. L. Acta Crystallogr. 1990, A46, C34; Spek, A. L.
J. Appl. Cryst. 2003, 36, 7-13. PLATON - a multipurpose
crystallographic tool. Utrecht University, Utrecht, The Netherlands).
A total solvent-accessible void volume of 877.7 cubic Angstroms with a
total electron count of 591 (consistent with 12 molecules of solvent
diethyl ether, or 3 molecules per formula unit of the hexarhenium
complex ion) was found in the unit cell.
;
_refine_diff_density_max 0.956
_refine_diff_density_min -1.164
_refine_diff_density_rms 0.187
_refine_ls_abs_structure_details 'Flack H D (1983), Acta Cryst. A39, 876-881'
_refine_ls_abs_structure_Flack 0.024(9)
_refine_ls_extinction_method none
_refine_ls_goodness_of_fit_ref 1.088
_refine_ls_hydrogen_treatment constr
_refine_ls_matrix_type full
_refine_ls_number_parameters 512
_refine_ls_number_reflns 14247
_refine_ls_number_restraints 1
_refine_ls_restrained_S_all 1.088
_refine_ls_R_factor_all 0.0338
_refine_ls_R_factor_gt 0.0284
_refine_ls_shift/su_max 0.001
_refine_ls_shift/su_mean 0.000
_refine_ls_structure_factor_coef Fsqd
_refine_ls_weighting_details 'calc w=1/[\s^2^(Fo^2^)+(0.0320P)^2^+14.7434P] where P=(Fo^2^+2Fc^2^)/3'
_refine_ls_weighting_scheme calc
_refine_ls_wR_factor_gt 0.0736
_refine_ls_wR_factor_ref 0.0758
_reflns_number_gt 12351
_reflns_number_total 14247
_reflns_threshold_expression I>2\s(I)
_cod_data_source_file c3dt50436k.txt
_cod_data_source_block isu1102
_cod_depositor_comments
;
The following automatic conversions were performed:

'_symmetry_cell_setting' value 'Monoclinic' changed to 'monoclinic'
according to /home/saulius/struct/CIF-dictionaries/cif_core.dic
dictionary named 'cif_core.dic' version 2.4.2 from 2011-04-26.

Automatic conversion script
Id: cif_fix_values 1891 2012-01-12 08:04:46Z andrius 
;
_cod_original_sg_symbol_H-M 'C 2'
_cod_database_code 7022970

loop_
_symmetry_equiv_pos_as_xyz
'x, y, z'
'-x, y, -z'
'x+1/2, y+1/2, z'
'-x+1/2, y+1/2, -z'

loop_
_atom_site_label
_atom_site_type_symbol
_atom_site_fract_x
_atom_site_fract_y
_atom_site_fract_z
_atom_site_U_iso_or_equiv
_atom_site_adp_type
_atom_site_occupancy
_atom_site_symmetry_multiplicity
_atom_site_calc_flag
_atom_site_refinement_flags
_atom_site_disorder_assembly
_atom_site_disorder_group
Re1 Re 0.24780(2) 0.047924(16) 0.277628(18) 0.01959(8) Uani 1 1 d . . .
Re2 Re 0.23972(2) 0.106538(16) 0.156789(18) 0.01854(8) Uani 1 1 d . . .
Re3 Re 0.10386(2) 0.043892(16) 0.199871(18) 0.01938(8) Uani 1 1 d . . .
Re4 Re 0.19747(2) -0.063391(16) 0.218723(19) 0.01995(8) Uani 1 1 d . . .
Re5 Re 0.33378(2) -0.000679(16) 0.175660(18) 0.01868(8) Uani 1 1 d . . .
Re6 Re 0.19044(2) -0.004822(16) 0.098636(18) 0.01969(8) Uani 1 1 d . . .
Se1 Se 0.15719(6) 0.14844(5) 0.25534(5) 0.0227(2) Uani 1 1 d . . .
Se2 Se 0.11652(6) -0.01309(5) 0.31408(5) 0.0247(2) Uani 1 1 d . . .
Se3 Se 0.33543(6) -0.05594(5) 0.29031(5) 0.0239(2) Uani 1 1 d . . .
Se4 Se 0.37621(6) 0.10630(5) 0.23193(5) 0.02076(18) Uani 1 1 d . . .
Se5 Se 0.10152(6) 0.09806(5) 0.08444(5) 0.0228(2) Uani 1 1 d . . .
Se6 Se 0.06131(6) -0.06290(5) 0.14274(5) 0.0238(2) Uani 1 1 d . . .
Se7 Se 0.28115(6) -0.10601(5) 0.12066(5) 0.0243(2) Uani 1 1 d . . .
Se8 Se 0.32148(6) 0.05640(5) 0.06121(5) 0.02117(19) Uani 1 1 d . . .
P1 P 0.28481(17) 0.08439(13) 0.39626(13) 0.0281(6) Uani 1 1 d . . .
P2 P 0.26417(15) 0.22033(12) 0.11721(13) 0.0210(5) Uani 1 1 d . . .
P3 P -0.04934(15) 0.07340(11) 0.21133(13) 0.0223(5) Uani 1 1 d . B .
P4 P 0.16876(17) -0.17531(13) 0.26166(15) 0.0294(6) Uani 1 1 d . . .
P5 P 0.48730(15) -0.03057(11) 0.16417(13) 0.0220(5) Uani 1 1 d . D .
N1 N 0.1606(5) -0.0373(4) -0.0022(4) 0.0245(17) Uani 1 1 d . . .
N2 N 0.2143(5) -0.0563(4) -0.0388(4) 0.0290(18) Uani 1 1 d . . .
N3 N 0.2635(6) -0.0755(5) -0.0752(5) 0.040(2) Uani 1 1 d . . .
C11 C 0.1951(8) 0.0779(7) 0.4567(6) 0.059(4) Uani 1 1 d . . .
H11A H 0.1748 0.0318 0.4571 0.071 Uiso 1 1 calc R . .
H11B H 0.2183 0.0885 0.5034 0.071 Uiso 1 1 calc R . .
C12 C 0.1207(8) 0.1210(8) 0.4404(7) 0.071(4) Uani 1 1 d . . .
H12A H 0.0794 0.1175 0.4765 0.085 Uiso 1 1 calc R . .
H12B H 0.0929 0.1075 0.3966 0.085 Uiso 1 1 calc R . .
H12C H 0.1405 0.1665 0.4371 0.085 Uiso 1 1 calc R . .
C13 C 0.3702(8) 0.0361(7) 0.4415(6) 0.058(4) Uani 1 1 d . . .
H13A H 0.3730 0.0493 0.4903 0.070 Uiso 1 1 calc R . .
H13B H 0.3536 -0.0108 0.4395 0.070 Uiso 1 1 calc R . .
C14 C 0.4545(9) 0.0425(9) 0.4156(8) 0.098(7) Uani 1 1 d . . .
H14A H 0.4950 0.0147 0.4424 0.117 Uiso 1 1 calc R . .
H14B H 0.4731 0.0884 0.4192 0.117 Uiso 1 1 calc R . .
H14C H 0.4530 0.0289 0.3676 0.117 Uiso 1 1 calc R . .
C15 C 0.3167(9) 0.1719(5) 0.4011(6) 0.054(3) Uani 1 1 d . . .
H15A H 0.3623 0.1790 0.3682 0.064 Uiso 1 1 calc R . .
H15B H 0.2663 0.1985 0.3851 0.064 Uiso 1 1 calc R . .
C16 C 0.3487(11) 0.1985(7) 0.4689(6) 0.075(5) Uani 1 1 d . . .
H16A H 0.3629 0.2451 0.4641 0.090 Uiso 1 1 calc R . .
H16B H 0.4003 0.1743 0.4849 0.090 Uiso 1 1 calc R . .
H16C H 0.3038 0.1936 0.5021 0.090 Uiso 1 1 calc R . .
C21 C 0.3720(6) 0.2347(5) 0.0880(6) 0.031(2) Uani 1 1 d . . .
H21A H 0.4138 0.2227 0.1256 0.038 Uiso 1 1 calc R . .
H21B H 0.3813 0.2044 0.0495 0.038 Uiso 1 1 calc R . .
C22 C 0.3934(7) 0.3035(5) 0.0647(7) 0.041(3) Uani 1 1 d . . .
H22A H 0.4532 0.3049 0.0509 0.049 Uiso 1 1 calc R . .
H22B H 0.3861 0.3344 0.1024 0.049 Uiso 1 1 calc R . .
H22C H 0.3547 0.3158 0.0258 0.049 Uiso 1 1 calc R . .
C23 C 0.2532(7) 0.2853(4) 0.1815(5) 0.029(2) Uani 1 1 d . . .
H23A H 0.2596 0.3285 0.1592 0.035 Uiso 1 1 calc R . .
H23B H 0.1945 0.2832 0.1992 0.035 Uiso 1 1 calc R . .
C24 C 0.3172(9) 0.2798(6) 0.2394(7) 0.055(3) Uani 1 1 d . . .
H24A H 0.3075 0.3149 0.2725 0.065 Uiso 1 1 calc R . .
H24B H 0.3754 0.2839 0.2226 0.065 Uiso 1 1 calc R . .
H24C H 0.3112 0.2371 0.2617 0.065 Uiso 1 1 calc R . .
C25 C 0.1894(7) 0.2501(4) 0.0491(5) 0.034(2) Uani 1 1 d . . .
H25A H 0.1300 0.2424 0.0635 0.040 Uiso 1 1 calc R . .
H25B H 0.1970 0.2982 0.0454 0.040 Uiso 1 1 calc R . .
C26 C 0.1960(9) 0.2231(5) -0.0160(6) 0.053(4) Uani 1 1 d . . .
H26A H 0.1538 0.2440 -0.0479 0.064 Uiso 1 1 calc R . .
H26B H 0.1847 0.1759 -0.0142 0.064 Uiso 1 1 calc R . .
H26C H 0.2542 0.2306 -0.0317 0.064 Uiso 1 1 calc R . .
C31 C -0.1137(6) 0.0673(6) 0.1288(6) 0.038(3) Uani 1 1 d . . .
H31A H -0.0881 0.0969 0.0951 0.045 Uiso 1 1 calc R . .
H31B H -0.1096 0.0219 0.1113 0.045 Uiso 1 1 calc R . .
C32 C -0.2077(6) 0.0848(5) 0.1341(6) 0.033(2) Uani 1 1 d . . .
H32A H -0.2383 0.0775 0.0898 0.039 Uiso 1 1 calc R . .
H32B H -0.2128 0.1311 0.1469 0.039 Uiso 1 1 calc R . .
H32C H -0.2331 0.0572 0.1689 0.039 Uiso 1 1 calc R . .
C33 C -0.1096(7) 0.0258(5) 0.2728(7) 0.038(3) Uani 1 1 d . . .
H33A H -0.0809 0.0310 0.3187 0.046 Uiso 1 1 calc R . .
H33B H -0.1682 0.0446 0.2746 0.046 Uiso 1 1 calc R . .
C34 C -0.1175(8) -0.0457(6) 0.2574(9) 0.067(5) Uani 1 1 d . . .
H34A H -0.1513 -0.0670 0.2922 0.081 Uiso 1 1 calc R . .
H34B H -0.0600 -0.0655 0.2575 0.081 Uiso 1 1 calc R . .
H34C H -0.1465 -0.0517 0.2122 0.081 Uiso 1 1 calc R . .
C35 C -0.0701(7) 0.1589(5) 0.2402(6) 0.037(3) Uani 1 1 d . . .
H35A H -0.1326 0.1627 0.2472 0.044 Uiso 0.50 1 calc PR A 1
H35B H -0.0400 0.1645 0.2855 0.044 Uiso 0.50 1 calc PR A 1
H35C H -0.0349 0.1886 0.2129 0.044 Uiso 0.50 1 calc PR A 2
H35D H -0.1313 0.1690 0.2282 0.044 Uiso 0.50 1 calc PR A 2
C36A C -0.0463(12) 0.2129(9) 0.1982(10) 0.029(4) Uiso 0.50 1 d P B 1
H36A H -0.0637 0.2542 0.2194 0.035 Uiso 0.50 1 calc PR B 1
H36B H -0.0752 0.2087 0.1528 0.035 Uiso 0.50 1 calc PR B 1
H36C H 0.0162 0.2129 0.1938 0.035 Uiso 0.50 1 calc PR B 1
C36B C -0.0541(15) 0.1753(11) 0.3106(12) 0.044(6) Uiso 0.50 1 d P B 2
H36D H -0.0681 0.2216 0.3177 0.052 Uiso 0.50 1 calc PR B 2
H36E H 0.0068 0.1677 0.3234 0.052 Uiso 0.50 1 calc PR B 2
H36F H -0.0900 0.1478 0.3389 0.052 Uiso 0.50 1 calc PR B 2
C41 C 0.1817(7) -0.2411(5) 0.2003(6) 0.039(3) Uani 1 1 d . . .
H41A H 0.2415 -0.2399 0.1850 0.047 Uiso 1 1 calc R . .
H41B H 0.1740 -0.2835 0.2240 0.047 Uiso 1 1 calc R . .
C42 C 0.1192(8) -0.2392(6) 0.1361(6) 0.049(3) Uani 1 1 d . . .
H42A H 0.1300 -0.2772 0.1070 0.059 Uiso 1 1 calc R . .
H42B H 0.1285 -0.1987 0.1105 0.059 Uiso 1 1 calc R . .
H42C H 0.0595 -0.2406 0.1504 0.059 Uiso 1 1 calc R . .
C43 C 0.0595(7) -0.1842(5) 0.2926(7) 0.040(3) Uani 1 1 d . . .
H43A H 0.0530 -0.1520 0.3300 0.048 Uiso 1 1 calc R . .
H43B H 0.0181 -0.1716 0.2549 0.048 Uiso 1 1 calc R . .
C44 C 0.0335(8) -0.2505(6) 0.3185(7) 0.050(3) Uani 1 1 d . . .
H44A H -0.0276 -0.2497 0.3289 0.060 Uiso 1 1 calc R . .
H44B H 0.0683 -0.2612 0.3600 0.060 Uiso 1 1 calc R . .
H44C H 0.0428 -0.2837 0.2834 0.060 Uiso 1 1 calc R . .
C45 C 0.2378(8) -0.2009(6) 0.3338(8) 0.064(5) Uani 1 1 d . . .
H45A H 0.2264 -0.2480 0.3420 0.076 Uiso 1 1 calc R . .
H45B H 0.2981 -0.1973 0.3202 0.076 Uiso 1 1 calc R . .
C46 C 0.2312(11) -0.1653(7) 0.4017(7) 0.070(4) Uani 1 1 d . . .
H46A H 0.2720 -0.1846 0.4357 0.084 Uiso 1 1 calc R . .
H46B H 0.1725 -0.1695 0.4175 0.084 Uiso 1 1 calc R . .
H46C H 0.2448 -0.1187 0.3957 0.084 Uiso 1 1 calc R . .
C51 C 0.5451(6) 0.0172(4) 0.1028(5) 0.024(2) Uani 1 1 d . . .
H51A H 0.6026 -0.0030 0.0987 0.028 Uiso 1 1 calc R . .
H51B H 0.5141 0.0129 0.0577 0.028 Uiso 1 1 calc R . .
C52 C 0.5583(6) 0.0908(4) 0.1174(5) 0.025(2) Uani 1 1 d . . .
H52A H 0.5906 0.1106 0.0808 0.030 Uiso 1 1 calc R . .
H52B H 0.5907 0.0964 0.1612 0.030 Uiso 1 1 calc R . .
H52C H 0.5021 0.1124 0.1195 0.030 Uiso 1 1 calc R . .
C53 C 0.5512(6) -0.0257(5) 0.2440(5) 0.029(2) Uani 1 1 d . . .
H53A H 0.5519 0.0207 0.2592 0.035 Uiso 1 1 calc R . .
H53B H 0.5214 -0.0514 0.2788 0.035 Uiso 1 1 calc R . .
C54 C 0.6440(7) -0.0495(6) 0.2434(6) 0.042(3) Uani 1 1 d . . .
H54A H 0.6712 -0.0453 0.2894 0.051 Uiso 1 1 calc R . .
H54B H 0.6757 -0.0230 0.2113 0.051 Uiso 1 1 calc R . .
H54C H 0.6449 -0.0956 0.2292 0.051 Uiso 1 1 calc R . .
C55 C 0.5050(7) -0.1127(5) 0.1344(6) 0.035(3) Uani 1 1 d . . .
H55A H 0.5645 -0.1262 0.1484 0.042 Uiso 0.50 1 calc PR C 1
H55B H 0.4650 -0.1428 0.1568 0.042 Uiso 0.50 1 calc PR C 1
H55C H 0.4658 -0.1219 0.0941 0.042 Uiso 0.50 1 d PR C 2
H55D H 0.5650 -0.1171 0.1201 0.042 Uiso 0.50 1 d PR C 2
C56A C 0.4923(17) -0.1202(12) 0.0575(12) 0.052(6) Uiso 0.50 1 d P D 1
H56A H 0.5017 -0.1661 0.0448 0.063 Uiso 0.50 1 calc PR D 1
H56B H 0.5335 -0.0922 0.0348 0.063 Uiso 0.50 1 calc PR D 1
H56C H 0.4334 -0.1072 0.0432 0.063 Uiso 0.50 1 calc PR D 1
C56B C 0.4873(16) -0.1657(12) 0.1954(12) 0.048(6) Uiso 0.50 1 d P D 2
H56D H 0.4939 -0.2104 0.1780 0.058 Uiso 0.50 1 calc PR D 2
H56E H 0.4286 -0.1599 0.2108 0.058 Uiso 0.50 1 calc PR D 2
H56F H 0.5288 -0.1584 0.2340 0.058 Uiso 0.50 1 calc PR D 2
F1 F 0.6935(5) 0.1080(4) 0.2856(3) 0.064(2) Uani 1 1 d . . .
F2 F 0.7232(7) 0.0365(4) 0.3734(4) 0.083(3) Uani 1 1 d . . .
F3 F 0.6257(8) 0.1119(7) 0.3824(6) 0.153(6) Uani 1 1 d . . .
F4 F 0.7633(8) 0.1413(4) 0.3820(5) 0.118(4) Uani 1 1 d . . .
B B 0.6998(9) 0.0982(6) 0.3578(6) 0.035(3) Uani 1 1 d . . .

loop_
_atom_site_aniso_label
_atom_site_aniso_U_11
_atom_site_aniso_U_22
_atom_site_aniso_U_33
_atom_site_aniso_U_23
_atom_site_aniso_U_13
_atom_site_aniso_U_12
Re1 0.01937(18) 0.02001(18) 0.01941(18) -0.00011(16) 0.00090(14) -0.00368(16)
Re2 0.01819(18) 0.01667(18) 0.02074(18) 0.00049(14) 0.00072(15) -0.00321(14)
Re3 0.01739(17) 0.01770(18) 0.02305(19) 0.00012(16) 0.00106(14) -0.00307(15)
Re4 0.01936(18) 0.01716(18) 0.02333(19) 0.00187(15) 0.00111(15) -0.00315(14)
Re5 0.01808(17) 0.01731(18) 0.02071(18) 0.00056(15) 0.00161(14) -0.00201(15)
Re6 0.02041(18) 0.01845(18) 0.02008(18) -0.00076(16) -0.00035(14) -0.00321(16)
Se1 0.0222(5) 0.0192(5) 0.0268(5) -0.0039(4) 0.0029(4) -0.0031(4)
Se2 0.0235(5) 0.0254(5) 0.0255(5) 0.0021(4) 0.0050(4) -0.0051(4)
Se3 0.0228(5) 0.0238(5) 0.0249(5) 0.0047(4) -0.0009(4) -0.0022(4)
Se4 0.0188(4) 0.0204(4) 0.0230(4) -0.0014(4) -0.0001(3) -0.0053(4)
Se5 0.0199(4) 0.0234(5) 0.0249(5) 0.0042(4) -0.0031(4) -0.0021(4)
Se6 0.0213(5) 0.0207(5) 0.0293(5) -0.0003(4) -0.0013(4) -0.0059(4)
Se7 0.0249(5) 0.0197(5) 0.0284(5) -0.0023(4) 0.0019(4) -0.0015(4)
Se8 0.0225(5) 0.0217(5) 0.0194(4) 0.0007(4) 0.0023(4) -0.0032(4)
P1 0.0330(14) 0.0301(13) 0.0210(12) -0.0013(10) 0.0001(10) -0.0051(11)
P2 0.0181(12) 0.0177(11) 0.0275(13) 0.0039(10) 0.0029(9) -0.0017(9)
P3 0.0195(12) 0.0167(11) 0.0309(14) -0.0028(10) 0.0016(10) -0.0033(9)
P4 0.0299(14) 0.0205(13) 0.0376(15) 0.0081(11) -0.0003(11) -0.0057(11)
P5 0.0201(12) 0.0194(12) 0.0269(13) 0.0023(10) 0.0056(10) 0.0027(9)
N1 0.019(4) 0.029(4) 0.025(4) 0.001(3) -0.003(3) -0.002(3)
N2 0.034(5) 0.029(4) 0.025(4) 0.008(3) 0.002(4) -0.009(4)
N3 0.053(6) 0.040(5) 0.027(5) -0.011(4) 0.011(4) -0.020(5)
C11 0.065(9) 0.086(10) 0.029(6) -0.025(6) 0.027(6) -0.028(8)
C12 0.050(8) 0.086(11) 0.078(10) -0.004(9) 0.034(7) 0.006(8)
C13 0.064(9) 0.077(9) 0.034(6) -0.021(6) -0.003(6) 0.012(7)
C14 0.068(10) 0.139(16) 0.081(12) -0.060(12) -0.044(9) 0.037(11)
C15 0.092(10) 0.037(6) 0.034(6) -0.012(5) 0.014(6) -0.028(6)
C16 0.133(15) 0.055(8) 0.038(7) -0.015(6) 0.013(8) -0.014(9)
C21 0.024(5) 0.021(5) 0.050(7) 0.012(5) 0.013(5) -0.003(4)
C22 0.025(5) 0.024(5) 0.076(9) 0.014(5) 0.017(5) 0.000(4)
C23 0.042(6) 0.015(5) 0.033(5) -0.013(4) 0.014(5) -0.007(4)
C24 0.072(9) 0.033(7) 0.058(9) -0.005(6) -0.002(7) -0.017(6)
C25 0.058(7) 0.010(4) 0.032(6) 0.013(4) -0.006(5) -0.003(4)
C26 0.091(10) 0.033(6) 0.034(6) 0.012(5) -0.016(6) -0.019(6)
C31 0.020(5) 0.039(6) 0.053(7) 0.000(5) -0.010(5) -0.007(4)
C32 0.012(4) 0.043(6) 0.042(6) 0.014(5) -0.003(4) 0.003(4)
C33 0.023(5) 0.035(6) 0.057(8) -0.003(5) 0.005(5) 0.002(4)
C34 0.033(7) 0.042(8) 0.130(15) 0.011(8) 0.033(8) -0.013(6)
C35 0.031(6) 0.025(5) 0.055(7) -0.009(5) -0.003(5) 0.013(4)
C41 0.045(7) 0.018(5) 0.055(7) 0.007(5) 0.006(6) 0.003(5)
C42 0.062(8) 0.032(6) 0.053(8) -0.016(6) 0.000(6) -0.012(6)
C43 0.028(6) 0.039(7) 0.055(8) 0.002(6) 0.012(5) -0.010(5)
C44 0.048(7) 0.040(7) 0.064(9) 0.019(6) 0.011(6) -0.017(6)
C45 0.036(6) 0.049(7) 0.103(12) 0.053(8) -0.031(7) -0.024(6)
C46 0.096(12) 0.062(9) 0.050(9) 0.013(7) 0.003(8) -0.002(9)
C51 0.023(5) 0.028(5) 0.021(5) -0.001(4) 0.010(4) -0.006(4)
C52 0.027(5) 0.008(4) 0.041(6) 0.005(4) 0.006(4) 0.006(3)
C53 0.029(5) 0.035(6) 0.024(5) -0.003(4) -0.007(4) 0.005(4)
C54 0.032(6) 0.050(7) 0.045(7) -0.016(6) 0.003(5) 0.001(5)
C55 0.035(6) 0.017(5) 0.054(7) -0.003(5) 0.008(5) -0.001(4)
F1 0.102(6) 0.061(5) 0.029(4) 0.007(3) -0.003(4) 0.017(4)
F2 0.164(9) 0.046(5) 0.039(4) 0.006(3) -0.014(5) 0.008(5)
F3 0.139(11) 0.205(14) 0.122(10) 0.046(10) 0.067(8) 0.098(10)
F4 0.209(12) 0.062(6) 0.081(7) 0.025(5) -0.033(7) -0.049(7)
B 0.048(7) 0.035(7) 0.023(6) -0.001(5) 0.004(5) 0.007(6)

loop_
_atom_type_symbol
_atom_type_description
_atom_type_scat_dispersion_real
_atom_type_scat_dispersion_imag
_atom_type_scat_source
C C 0.0033 0.0016 'International Tables Vol C Tables 4.2.6.8 and 6.1.1.4'
H H 0.0000 0.0000 'International Tables Vol C Tables 4.2.6.8 and 6.1.1.4'
B B 0.0013 0.0007 'International Tables Vol C Tables 4.2.6.8 and 6.1.1.4'
N N 0.0061 0.0033 'International Tables Vol C Tables 4.2.6.8 and 6.1.1.4'
O O 0.0106 0.0060 'International Tables Vol C Tables 4.2.6.8 and 6.1.1.4'
F F 0.0171 0.0103 'International Tables Vol C Tables 4.2.6.8 and 6.1.1.4'
P P 0.1023 0.0942 'International Tables Vol C Tables 4.2.6.8 and 6.1.1.4'
Se Se -0.0929 2.2259 'International Tables Vol C Tables 4.2.6.8 and 6.1.1.4'
Re Re -1.0185 7.2310 'International Tables Vol C Tables 4.2.6.8 and 6.1.1.4'

loop_
_geom_angle_atom_site_label_1
_geom_angle_atom_site_label_2
_geom_angle_atom_site_label_3
_geom_angle
P1 Re1 Se1 91.24(7)
P1 Re1 Se2 92.18(7)
Se1 Re1 Se2 89.82(3)
P1 Re1 Se4 92.19(7)
Se1 Re1 Se4 90.01(3)
Se2 Re1 Se4 175.63(3)
P1 Re1 Se3 93.38(7)
Se1 Re1 Se3 175.38(3)
Se2 Re1 Se3 89.91(3)
Se4 Re1 Se3 89.90(3)
P1 Re1 Re5 135.68(7)
Se1 Re1 Re5 118.23(3)
Se2 Re1 Re5 118.22(3)
Se4 Re1 Re5 58.21(2)
Se3 Re1 Re5 58.05(2)
P1 Re1 Re4 135.70(6)
Se1 Re1 Re4 118.13(3)
Se2 Re1 Re4 58.25(2)
Se4 Re1 Re4 118.18(3)
Se3 Re1 Re4 58.04(2)
Re5 Re1 Re4 59.984(13)
P1 Re1 Re3 134.45(7)
Se1 Re1 Re3 58.25(2)
Se2 Re1 Re3 58.27(2)
Se4 Re1 Re3 118.15(3)
Se3 Re1 Re3 117.91(3)
Re5 Re1 Re3 89.861(15)
Re4 Re1 Re3 59.891(13)
P1 Re1 Re2 134.47(6)
Se1 Re1 Re2 58.28(2)
Se2 Re1 Re2 118.06(3)
Se4 Re1 Re2 58.37(2)
Se3 Re1 Re2 117.98(3)
Re5 Re1 Re2 59.960(13)
Re4 Re1 Re2 89.819(15)
Re3 Re1 Re2 59.797(13)
P2 Re2 Se1 90.76(6)
P2 Re2 Se5 91.58(6)
Se1 Re2 Se5 90.14(3)
P2 Re2 Se4 92.69(6)
Se1 Re2 Se4 89.91(3)
Se5 Re2 Se4 175.73(3)
P2 Re2 Se8 93.28(6)
Se1 Re2 Se8 175.96(3)
Se5 Re2 Se8 90.06(3)
Se4 Re2 Se8 89.59(3)
P2 Re2 Re6 135.70(6)
Se1 Re2 Re6 118.37(3)
Se5 Re2 Re6 58.41(2)
Se4 Re2 Re6 117.98(3)
Se8 Re2 Re6 58.54(2)
P2 Re2 Re3 133.53(6)
Se1 Re2 Re3 58.32(2)
Se5 Re2 Re3 58.23(2)
Se4 Re2 Re3 118.41(3)
Se8 Re2 Re3 118.60(3)
Re6 Re2 Re3 60.070(13)
P2 Re2 Re5 136.42(6)
Se1 Re2 Re5 118.14(3)
Se5 Re2 Re5 118.17(3)
Se4 Re2 Re5 58.21(2)
Se8 Re2 Re5 58.37(2)
Re6 Re2 Re5 59.775(13)
Re3 Re2 Re5 90.047(15)
P2 Re2 Re1 134.38(6)
Se1 Re2 Re1 58.17(2)
Se5 Re2 Re1 118.30(3)
Se4 Re2 Re1 58.34(2)
Se8 Re2 Re1 118.34(3)
Re6 Re2 Re1 89.885(15)
Re3 Re2 Re1 60.092(13)
Re5 Re2 Re1 59.986(13)
P3 Re3 Se5 90.08(6)
P3 Re3 Se1 93.09(6)
Se5 Re3 Se1 90.38(3)
P3 Re3 Se2 93.84(6)
Se5 Re3 Se2 176.06(3)
Se1 Re3 Se2 89.83(3)
P3 Re3 Se6 90.95(6)
Se5 Re3 Se6 89.31(3)
Se1 Re3 Se6 175.95(3)
Se2 Re3 Se6 90.21(3)
P3 Re3 Re2 134.30(6)
Se5 Re3 Re2 58.56(2)
Se1 Re3 Re2 58.38(2)
Se2 Re3 Re2 118.45(3)
Se6 Re3 Re2 118.23(3)
P3 Re3 Re6 133.26(6)
Se5 Re3 Re6 58.46(2)
Se1 Re3 Re6 118.26(3)
Se2 Re3 Re6 118.13(3)
Se6 Re3 Re6 58.32(2)
Re2 Re3 Re6 59.913(13)
P3 Re3 Re4 135.54(6)
Se5 Re3 Re4 118.27(3)
Se1 Re3 Re4 118.22(3)
Se2 Re3 Re4 58.33(2)
Se6 Re3 Re4 58.59(2)
Re2 Re3 Re4 90.087(15)
Re6 Re3 Re4 59.814(13)
P3 Re3 Re1 136.93(6)
Se5 Re3 Re1 118.65(3)
Se1 Re3 Re1 58.19(2)
Se2 Re3 Re1 58.35(2)
Se6 Re3 Re1 118.61(3)
Re2 Re3 Re1 60.111(13)
Re6 Re3 Re1 89.806(15)
Re4 Re3 Re1 60.040(13)
P4 Re4 Se3 91.66(7)
P4 Re4 Se2 91.10(7)
Se3 Re4 Se2 90.28(3)
P4 Re4 Se7 92.78(7)
Se3 Re4 Se7 89.33(3)
Se2 Re4 Se7 176.11(3)
P4 Re4 Se6 92.53(7)
Se3 Re4 Se6 175.79(3)
Se2 Re4 Se6 90.06(3)
Se7 Re4 Se6 90.04(3)
P4 Re4 Re6 135.98(7)
Se3 Re4 Re6 117.99(3)
Se2 Re4 Re6 118.42(3)
Se7 Re4 Re6 58.55(2)
Se6 Re4 Re6 58.32(2)
P4 Re4 Re3 134.60(7)
Se3 Re4 Re3 118.56(3)
Se2 Re4 Re3 58.38(2)
Se7 Re4 Re3 118.60(3)
Se6 Re4 Re3 58.31(2)
Re6 Re4 Re3 60.061(13)
P4 Re4 Re5 135.41(7)
Se3 Re4 Re5 58.20(2)
Se2 Re4 Re5 118.36(3)
Se7 Re4 Re5 58.32(2)
Se6 Re4 Re5 118.10(3)
Re6 Re4 Re5 59.801(13)
Re3 Re4 Re5 89.972(15)
P4 Re4 Re1 134.06(7)
Se3 Re4 Re1 58.51(2)
Se2 Re4 Re1 58.38(2)
Se7 Re4 Re1 118.32(3)
Se6 Re4 Re1 118.36(3)
Re6 Re4 Re1 89.966(15)
Re3 Re4 Re1 60.069(13)
Re5 Re4 Re1 59.998(13)
P5 Re5 Se3 90.08(6)
P5 Re5 Se4 91.09(6)
Se3 Re5 Se4 90.34(3)
P5 Re5 Se7 92.65(6)
Se3 Re5 Se7 89.38(3)
Se4 Re5 Se7 176.24(3)
P5 Re5 Se8 93.77(6)
Se3 Re5 Se8 176.15(3)
Se4 Re5 Se8 89.81(3)
Se7 Re5 Se8 90.22(3)
P5 Re5 Re6 136.99(6)
Se3 Re5 Re6 118.08(3)
Se4 Re5 Re6 118.42(3)
Se7 Re5 Re6 58.60(2)
Se8 Re5 Re6 58.63(2)
P5 Re5 Re2 135.81(6)
Se3 Re5 Re2 118.55(3)
Se4 Re5 Re2 58.48(2)
Se7 Re5 Re2 118.54(3)
Se8 Re5 Re2 58.46(2)
Re6 Re5 Re2 59.950(13)
P5 Re5 Re4 134.23(6)
Se3 Re5 Re4 58.20(2)
Se4 Re5 Re4 118.45(3)
Se7 Re5 Re4 58.40(3)
Se8 Re5 Re4 118.50(3)
Re6 Re5 Re4 59.885(13)
Re2 Re5 Re4 89.893(15)
P5 Re5 Re1 132.97(6)
Se3 Re5 Re1 58.52(2)
Se4 Re5 Re1 58.44(2)
Se7 Re5 Re1 118.41(3)
Se8 Re5 Re1 118.51(3)
Re6 Re5 Re1 90.026(16)
Re2 Re5 Re1 60.054(13)
Re4 Re5 Re1 60.018(13)
N1 Re6 Se6 91.7(2)
N1 Re6 Se5 93.6(2)
Se6 Re6 Se5 89.27(3)
N1 Re6 Se7 90.0(2)
Se6 Re6 Se7 90.28(3)
Se5 Re6 Se7 176.40(3)
N1 Re6 Se8 91.6(2)
Se6 Re6 Se8 176.66(3)
Se5 Re6 Se8 90.14(3)
Se7 Re6 Se8 90.10(3)
N1 Re6 Re5 133.5(2)
Se6 Re6 Re5 119.04(3)
Se5 Re6 Re5 118.79(3)
Se7 Re6 Re5 58.50(2)
Se8 Re6 Re5 58.55(2)
N1 Re6 Re4 133.6(2)
Se6 Re6 Re4 58.74(2)
Se5 Re6 Re4 118.37(3)
Se7 Re6 Re4 58.52(3)
Se8 Re6 Re4 118.85(2)
Re5 Re6 Re4 60.314(13)
N1 Re6 Re2 136.0(2)
Se6 Re6 Re2 118.48(3)
Se5 Re6 Re2 58.53(2)
Se7 Re6 Re2 118.76(3)
Se8 Re6 Re2 58.55(2)
Re5 Re6 Re2 60.275(13)
Re4 Re6 Re2 90.328(15)
N1 Re6 Re3 136.2(2)
Se6 Re6 Re3 58.46(3)
Se5 Re6 Re3 58.25(2)
Se7 Re6 Re3 118.63(3)
Se8 Re6 Re3 118.56(3)
Re5 Re6 Re3 90.306(15)
Re4 Re6 Re3 60.126(14)
Re2 Re6 Re3 60.017(13)
Re1 Se1 Re3 63.56(3)
Re1 Se1 Re2 63.55(3)
Re3 Se1 Re2 63.30(2)
Re4 Se2 Re3 63.29(2)
Re4 Se2 Re1 63.37(2)
Re3 Se2 Re1 63.37(2)
Re5 Se3 Re4 63.60(2)
Re5 Se3 Re1 63.43(2)
Re4 Se3 Re1 63.44(2)
Re5 Se4 Re1 63.34(2)
Re5 Se4 Re2 63.31(2)
Re1 Se4 Re2 63.29(2)
Re3 Se5 Re6 63.29(2)
Re3 Se5 Re2 63.21(2)
Re6 Se5 Re2 63.06(2)
Re6 Se6 Re3 63.22(2)
Re6 Se6 Re4 62.94(2)
Re3 Se6 Re4 63.11(2)
Re5 Se7 Re4 63.28(3)
Re5 Se7 Re6 62.90(3)
Re4 Se7 Re6 62.93(3)
Re5 Se8 Re6 62.82(2)
Re5 Se8 Re2 63.17(2)
Re6 Se8 Re2 62.91(2)
C13 P1 C15 107.7(6)
C13 P1 C11 101.4(6)
C15 P1 C11 103.9(6)
C13 P1 Re1 114.8(4)
C15 P1 Re1 112.7(4)
C11 P1 Re1 115.0(4)
C21 P2 C25 106.2(5)
C21 P2 C23 102.4(5)
C25 P2 C23 100.5(5)
C21 P2 Re2 114.0(3)
C25 P2 Re2 115.9(3)
C23 P2 Re2 116.0(3)
C33 P3 C31 105.3(5)
C33 P3 C35 101.2(5)
C31 P3 C35 103.4(5)
C33 P3 Re3 116.9(4)
C31 P3 Re3 112.6(4)
C35 P3 Re3 115.8(4)
C45 P4 C41 102.9(6)
C45 P4 C43 103.7(6)
C41 P4 C43 106.1(5)
C45 P4 Re4 114.9(4)
C41 P4 Re4 115.3(4)
C43 P4 Re4 112.7(4)
C55 P5 C53 104.1(5)
C55 P5 C51 101.3(5)
C53 P5 C51 105.8(5)
C55 P5 Re5 114.8(4)
C53 P5 Re5 113.4(3)
C51 P5 Re5 115.8(3)
N2 N1 Re6 122.4(6)
N3 N2 N1 177.6(10)
C12 C11 P1 114.8(10)
C14 C13 P1 115.5(11)
C16 C15 P1 118.1(9)
C22 C21 P2 117.5(7)
C24 C23 P2 113.0(8)
C26 C25 P2 117.5(9)
C32 C31 P3 114.0(8)
C34 C33 P3 115.0(10)
C36B C35 P3 119.1(12)
C36A C35 P3 119.4(11)
C42 C41 P4 115.6(8)
C44 C43 P4 117.8(8)
C46 C45 P4 118.8(10)
C52 C51 P5 117.7(7)
C54 C53 P5 117.2(7)
C56A C55 P5 113.6(12)
C56B C55 P5 110.1(10)
F3 B F2 110.6(12)
F3 B F4 111.3(13)
F2 B F4 109.6(11)
F3 B F1 108.5(11)
F2 B F1 111.4(10)
F4 B F1 105.3(10)

loop_
_geom_bond_atom_site_label_1
_geom_bond_atom_site_label_2
_geom_bond_distance
Re1 P1 2.479(3)
Re1 Se1 2.5115(10)
Re1 Se2 2.5199(10)
Re1 Se4 2.5219(10)
Re1 Se3 2.5221(10)
Re1 Re5 2.6449(5)
Re1 Re4 2.6454(5)
Re1 Re3 2.6462(5)
Re1 Re2 2.6467(5)
Re2 P2 2.479(2)
Re2 Se1 2.5147(10)
Re2 Se5 2.5215(10)
Re2 Se4 2.5229(10)
Re2 Se8 2.5254(10)
Re2 Re6 2.6356(5)
Re2 Re3 2.6383(5)
Re2 Re5 2.6442(5)
Re3 P3 2.475(2)
Re3 Se5 2.5126(10)
Re3 Se1 2.5133(10)
Re3 Se2 2.5178(10)
Re3 Se6 2.5202(10)
Re3 Re6 2.6397(5)
Re3 Re4 2.6415(5)
Re4 P4 2.478(3)
Re4 Se3 2.5093(10)
Re4 Se2 2.5166(10)
Re4 Se7 2.5218(11)
Re4 Se6 2.5277(10)
Re4 Re6 2.6332(5)
Re4 Re5 2.6445(5)
Re5 P5 2.482(2)
Re5 Se3 2.5092(10)
Re5 Se4 2.5157(10)
Re5 Se7 2.5197(10)
Re5 Se8 2.5228(10)
Re5 Re6 2.6309(5)
Re6 N1 2.112(8)
Re6 Se6 2.5162(10)
Re6 Se5 2.5184(10)
Re6 Se7 2.5227(10)
Re6 Se8 2.5250(9)
P1 C13 1.844(13)
P1 C15 1.852(10)
P1 C11 1.875(11)
P2 C21 1.819(9)
P2 C25 1.830(10)
P2 C23 1.839(9)
P3 C33 1.835(12)
P3 C31 1.863(11)
P3 C35 1.863(10)
P4 C45 1.809(12)
P4 C41 1.818(11)
P4 C43 1.837(11)
P5 C55 1.798(10)
P5 C53 1.813(9)
P5 C51 1.815(9)
N1 N2 1.191(11)
N2 N3 1.137(12)
C11 C12 1.474(18)
C13 C14 1.432(19)
C15 C16 1.497(16)
C21 C22 1.515(12)
C23 C24 1.477(16)
C25 C26 1.397(15)
C31 C32 1.512(13)
C33 C34 1.493(16)
C35 C36B 1.43(2)
C35 C36A 1.43(2)
C41 C42 1.551(16)
C43 C44 1.504(15)
C45 C46 1.52(2)
C51 C52 1.540(12)
C53 C54 1.522(13)
C55 C56A 1.52(3)
C55 C56B 1.64(2)
F1 B 1.425(13)
F2 B 1.340(14)
F3 B 1.300(16)
F4 B 1.388(16)

loop_
_geom_torsion_atom_site_label_1
_geom_torsion_atom_site_label_2
_geom_torsion_atom_site_label_3
_geom_torsion_atom_site_label_4
_geom_torsion
P1 Re1 Re2 P2 -1.05(12)
Se1 Re1 Re2 P2 54.14(8)
Se2 Re1 Re2 P2 124.65(8)
Se4 Re1 Re2 P2 -58.25(8)
Se3 Re1 Re2 P2 -129.01(8)
Re5 Re1 Re2 P2 -127.24(8)
Re4 Re1 Re2 P2 177.93(8)
Re3 Re1 Re2 P2 123.29(8)
P1 Re1 Re2 Se1 -55.18(9)
Se2 Re1 Re2 Se1 70.52(4)
Se4 Re1 Re2 Se1 -112.38(4)
Se3 Re1 Re2 Se1 176.85(4)
Re5 Re1 Re2 Se1 178.62(3)
Re4 Re1 Re2 Se1 123.80(3)
Re3 Re1 Re2 Se1 69.15(3)
P1 Re1 Re2 Se5 -125.85(9)
Se1 Re1 Re2 Se5 -70.67(4)
Se2 Re1 Re2 Se5 -0.15(4)
Se4 Re1 Re2 Se5 176.95(4)
Se3 Re1 Re2 Se5 106.18(4)
Re5 Re1 Re2 Se5 107.95(3)
Re4 Re1 Re2 Se5 53.12(3)
Re3 Re1 Re2 Se5 -1.52(3)
P1 Re1 Re2 Se4 57.20(9)
Se1 Re1 Re2 Se4 112.38(4)
Se2 Re1 Re2 Se4 -177.10(4)
Se3 Re1 Re2 Se4 -70.76(4)
Re5 Re1 Re2 Se4 -68.99(3)
Re4 Re1 Re2 Se4 -123.82(3)
Re3 Re1 Re2 Se4 -178.47(3)
P1 Re1 Re2 Se8 127.18(9)
Se1 Re1 Re2 Se8 -177.64(4)
Se2 Re1 Re2 Se8 -107.12(4)
Se4 Re1 Re2 Se8 69.98(4)
Se3 Re1 Re2 Se8 -0.78(4)
Re5 Re1 Re2 Se8 0.99(3)
Re4 Re1 Re2 Se8 -53.84(3)
Re3 Re1 Re2 Se8 -108.49(3)
P1 Re1 Re2 Re6 -179.27(9)
Se1 Re1 Re2 Re6 -124.09(3)
Se2 Re1 Re2 Re6 -53.57(3)
Se4 Re1 Re2 Re6 123.53(3)
Se3 Re1 Re2 Re6 52.77(3)
Re5 Re1 Re2 Re6 54.535(14)
Re4 Re1 Re2 Re6 -0.292(16)
Re3 Re1 Re2 Re6 -54.939(14)
P1 Re1 Re2 Re3 -124.33(9)
Se1 Re1 Re2 Re3 -69.15(3)
Se2 Re1 Re2 Re3 1.37(3)
Se4 Re1 Re2 Re3 178.47(3)
Se3 Re1 Re2 Re3 107.70(3)
Re5 Re1 Re2 Re3 109.474(16)
Re4 Re1 Re2 Re3 54.647(14)
P1 Re1 Re2 Re5 126.19(9)
Se1 Re1 Re2 Re5 -178.62(3)
Se2 Re1 Re2 Re5 -108.11(3)
Se4 Re1 Re2 Re5 68.99(3)
Se3 Re1 Re2 Re5 -1.77(3)
Re4 Re1 Re2 Re5 -54.827(14)
Re3 Re1 Re2 Re5 -109.474(16)
P2 Re2 Re3 P3 3.55(12)
Se1 Re2 Re3 P3 59.16(9)
Se5 Re2 Re3 P3 -53.52(9)
Se4 Re2 Re3 P3 129.54(9)
Se8 Re2 Re3 P3 -123.87(9)
Re6 Re2 Re3 P3 -122.77(9)
Re5 Re2 Re3 P3 -177.22(8)
Re1 Re2 Re3 P3 128.06(9)
P2 Re2 Re3 Se5 57.07(9)
Se1 Re2 Re3 Se5 112.68(4)
Se4 Re2 Re3 Se5 -176.94(4)
Se8 Re2 Re3 Se5 -70.35(4)
Re6 Re2 Re3 Se5 -69.25(3)
Re5 Re2 Re3 Se5 -123.70(3)
Re1 Re2 Re3 Se5 -178.42(3)
P2 Re2 Re3 Se1 -55.61(9)
Se5 Re2 Re3 Se1 -112.68(4)
Se4 Re2 Re3 Se1 70.38(4)
Se8 Re2 Re3 Se1 176.97(4)
Re6 Re2 Re3 Se1 178.07(3)
Re5 Re2 Re3 Se1 123.62(3)
Re1 Re2 Re3 Se1 68.90(3)
P2 Re2 Re3 Se2 -125.88(9)
Se1 Re2 Re3 Se2 -70.27(4)
Se5 Re2 Re3 Se2 177.05(4)
Se4 Re2 Re3 Se2 0.11(4)
Se8 Re2 Re3 Se2 106.70(4)
Re6 Re2 Re3 Se2 107.80(3)
Re5 Re2 Re3 Se2 53.35(3)
Re1 Re2 Re3 Se2 -1.37(3)
P2 Re2 Re3 Se6 126.93(9)
Se1 Re2 Re3 Se6 -177.45(4)
Se5 Re2 Re3 Se6 69.86(4)
Se4 Re2 Re3 Se6 -107.08(4)
Se8 Re2 Re3 Se6 -0.49(4)
Re6 Re2 Re3 Se6 0.62(3)
Re5 Re2 Re3 Se6 -53.84(3)
Re1 Re2 Re3 Se6 -108.56(3)
P2 Re2 Re3 Re6 126.31(8)
Se1 Re2 Re3 Re6 -178.07(3)
Se5 Re2 Re3 Re6 69.25(3)
Se4 Re2 Re3 Re6 -107.70(3)
Se8 Re2 Re3 Re6 -1.10(3)
Re5 Re2 Re3 Re6 -54.455(14)
Re1 Re2 Re3 Re6 -109.178(16)
P2 Re2 Re3 Re4 -179.28(8)
Se1 Re2 Re3 Re4 -123.66(3)
Se5 Re2 Re3 Re4 123.65(3)
Se4 Re2 Re3 Re4 -53.29(3)
Se8 Re2 Re3 Re4 53.30(3)
Re6 Re2 Re3 Re4 54.409(14)
Re5 Re2 Re3 Re4 -0.046(17)
Re1 Re2 Re3 Re4 -54.768(14)
P2 Re2 Re3 Re1 -124.51(8)
Se1 Re2 Re3 Re1 -68.90(3)
Se5 Re2 Re3 Re1 178.42(3)
Se4 Re2 Re3 Re1 1.48(3)
Se8 Re2 Re3 Re1 108.07(3)
Re6 Re2 Re3 Re1 109.178(16)
Re5 Re2 Re3 Re1 54.723(14)
P1 Re1 Re3 P3 -0.02(12)
Se1 Re1 Re3 P3 -55.19(9)
Se2 Re1 Re3 P3 57.03(9)
Se4 Re1 Re3 P3 -125.87(9)
Se3 Re1 Re3 P3 127.79(9)
Re5 Re1 Re3 P3 -179.09(8)
Re4 Re1 Re3 P3 126.14(8)
Re2 Re1 Re3 P3 -124.39(8)
P1 Re1 Re3 Se5 125.90(9)
Se1 Re1 Re3 Se5 70.73(4)
Se2 Re1 Re3 Se5 -177.05(4)
Se4 Re1 Re3 Se5 0.05(4)
Se3 Re1 Re3 Se5 -106.29(4)
Re5 Re1 Re3 Se5 -53.17(3)
Re4 Re1 Re3 Se5 -107.94(3)
Re2 Re1 Re3 Se5 1.53(3)
P1 Re1 Re3 Se1 55.17(9)
Se2 Re1 Re3 Se1 112.22(4)
Se4 Re1 Re3 Se1 -70.68(4)
Se3 Re1 Re3 Se1 -177.02(4)
Re5 Re1 Re3 Se1 -123.90(3)
Re4 Re1 Re3 Se1 -178.67(3)
Re2 Re1 Re3 Se1 -69.20(3)
P1 Re1 Re3 Se2 -57.05(9)
Se1 Re1 Re3 Se2 -112.22(4)
Se4 Re1 Re3 Se2 177.10(4)
Se3 Re1 Re3 Se2 70.76(4)
Re5 Re1 Re3 Se2 123.88(3)
Re4 Re1 Re3 Se2 69.11(3)
Re2 Re1 Re3 Se2 178.58(3)
P1 Re1 Re3 Se6 -127.70(9)
Se1 Re1 Re3 Se6 177.13(4)
Se2 Re1 Re3 Se6 -70.65(4)
Se4 Re1 Re3 Se6 106.45(4)
Se3 Re1 Re3 Se6 0.11(4)
Re5 Re1 Re3 Se6 53.23(3)
Re4 Re1 Re3 Se6 -1.54(3)
Re2 Re1 Re3 Se6 107.93(3)
P1 Re1 Re3 Re2 124.37(9)
Se1 Re1 Re3 Re2 69.20(3)
Se2 Re1 Re3 Re2 -178.58(3)
Se4 Re1 Re3 Re2 -1.48(3)
Se3 Re1 Re3 Re2 -107.82(3)
Re5 Re1 Re3 Re2 -54.701(14)
Re4 Re1 Re3 Re2 -109.471(17)
P1 Re1 Re3 Re6 179.18(9)
Se1 Re1 Re3 Re6 124.01(3)
Se2 Re1 Re3 Re6 -123.77(3)
Se4 Re1 Re3 Re6 53.33(3)
Se3 Re1 Re3 Re6 -53.01(3)
Re5 Re1 Re3 Re6 0.109(17)
Re4 Re1 Re3 Re6 -54.660(14)
Re2 Re1 Re3 Re6 54.811(14)
P1 Re1 Re3 Re4 -126.16(9)
Se1 Re1 Re3 Re4 178.67(3)
Se2 Re1 Re3 Re4 -69.11(3)
Se4 Re1 Re3 Re4 107.99(3)
Se3 Re1 Re3 Re4 1.65(3)
Re5 Re1 Re3 Re4 54.770(14)
Re2 Re1 Re3 Re4 109.471(17)
P3 Re3 Re4 P4 -4.06(13)
Se5 Re3 Re4 P4 -127.44(10)
Se1 Re3 Re4 P4 125.28(10)
Se2 Re3 Re4 P4 54.85(10)
Se6 Re3 Re4 P4 -57.59(10)
Re2 Re3 Re4 P4 178.82(10)
Re6 Re3 Re4 P4 -126.69(10)
Re1 Re3 Re4 P4 124.00(10)
P3 Re3 Re4 Se3 -129.73(9)
Se5 Re3 Re4 Se3 106.89(4)
Se1 Re3 Re4 Se3 -0.38(4)
Se2 Re3 Re4 Se3 -70.81(4)
Se6 Re3 Re4 Se3 176.75(4)
Re2 Re3 Re4 Se3 53.16(3)
Re6 Re3 Re4 Se3 107.65(3)
Re1 Re3 Re4 Se3 -1.67(3)
P3 Re3 Re4 Se2 -58.92(9)
Se5 Re3 Re4 Se2 177.71(4)
Se1 Re3 Re4 Se2 70.43(4)
Se6 Re3 Re4 Se2 -112.44(4)
Re2 Re3 Re4 Se2 123.97(3)
Re6 Re3 Re4 Se2 178.46(3)
Re1 Re3 Re4 Se2 69.14(3)
P3 Re3 Re4 Se7 123.91(9)
Se5 Re3 Re4 Se7 0.53(4)
Se1 Re3 Re4 Se7 -106.74(4)
Se2 Re3 Re4 Se7 -177.17(4)
Se6 Re3 Re4 Se7 70.39(4)
Re2 Re3 Re4 Se7 -53.20(3)
Re6 Re3 Re4 Se7 1.29(3)
Re1 Re3 Re4 Se7 -108.03(3)
P3 Re3 Re4 Se6 53.52(9)
Se5 Re3 Re4 Se6 -69.85(4)
Se1 Re3 Re4 Se6 -177.13(4)
Se2 Re3 Re4 Se6 112.44(4)
Re2 Re3 Re4 Se6 -123.59(3)
Re6 Re3 Re4 Se6 -69.10(3)
Re1 Re3 Re4 Se6 -178.42(3)
P3 Re3 Re4 Re6 122.62(9)
Se5 Re3 Re4 Re6 -0.75(3)
Se1 Re3 Re4 Re6 -108.03(3)
Se2 Re3 Re4 Re6 -178.46(3)
Se6 Re3 Re4 Re6 69.10(3)
Re2 Re3 Re4 Re6 -54.490(14)
Re1 Re3 Re4 Re6 -109.317(16)
P3 Re3 Re4 Re5 177.16(9)
Se5 Re3 Re4 Re5 53.78(3)
Se1 Re3 Re4 Re5 -53.50(3)
Se2 Re3 Re4 Re5 -123.93(3)
Se6 Re3 Re4 Re5 123.64(3)
Re2 Re3 Re4 Re5 0.046(17)
Re6 Re3 Re4 Re5 54.536(14)
Re1 Re3 Re4 Re5 -54.781(14)
P3 Re3 Re4 Re1 -128.06(9)
Se5 Re3 Re4 Re1 108.56(3)
Se1 Re3 Re4 Re1 1.28(3)
Se2 Re3 Re4 Re1 -69.14(3)
Se6 Re3 Re4 Re1 178.42(3)
Re2 Re3 Re4 Re1 54.827(14)
Re6 Re3 Re4 Re1 109.317(16)
P1 Re1 Re4 P4 -0.39(13)
Se1 Re1 Re4 P4 -126.06(9)
Se2 Re1 Re4 P4 -55.63(9)
Se4 Re1 Re4 P4 127.28(9)
Se3 Re1 Re4 P4 56.95(9)
Re5 Re1 Re4 P4 125.85(9)
Re3 Re1 Re4 P4 -124.77(9)
Re2 Re1 Re4 P4 -179.34(9)
P1 Re1 Re4 Se3 -57.33(10)
Se1 Re1 Re4 Se3 177.00(4)
Se2 Re1 Re4 Se3 -112.58(4)
Se4 Re1 Re4 Se3 70.34(4)
Re5 Re1 Re4 Se3 68.90(3)
Re3 Re1 Re4 Se3 178.28(3)
Re2 Re1 Re4 Se3 123.71(3)
P1 Re1 Re4 Se2 55.24(10)
Se1 Re1 Re4 Se2 -70.43(4)
Se4 Re1 Re4 Se2 -177.09(4)
Se3 Re1 Re4 Se2 112.58(4)
Re5 Re1 Re4 Se2 -178.52(3)
Re3 Re1 Re4 Se2 -69.14(3)
Re2 Re1 Re4 Se2 -123.71(3)
P1 Re1 Re4 Se7 -127.12(10)
Se1 Re1 Re4 Se7 107.21(4)
Se2 Re1 Re4 Se7 177.64(4)
Se4 Re1 Re4 Se7 0.55(4)
Se3 Re1 Re4 Se7 -69.79(4)
Re5 Re1 Re4 Se7 -0.88(3)
Re3 Re1 Re4 Se7 108.49(3)
Re2 Re1 Re4 Se7 53.92(3)
P1 Re1 Re4 Se6 125.92(10)
Se1 Re1 Re4 Se6 0.25(4)
Se2 Re1 Re4 Se6 70.67(4)
Se4 Re1 Re4 Se6 -106.41(4)
Se3 Re1 Re4 Se6 -176.75(4)
Re5 Re1 Re4 Se6 -107.85(3)
Re3 Re1 Re4 Se6 1.53(3)
Re2 Re1 Re4 Se6 -53.04(3)
P1 Re1 Re4 Re6 179.25(9)
Se1 Re1 Re4 Re6 53.58(3)
Se2 Re1 Re4 Re6 124.01(3)
Se4 Re1 Re4 Re6 -53.08(3)
Se3 Re1 Re4 Re6 -123.42(3)
Re5 Re1 Re4 Re6 -54.515(14)
Re3 Re1 Re4 Re6 54.862(14)
Re2 Re1 Re4 Re6 0.292(16)
P1 Re1 Re4 Re3 124.39(9)
Se1 Re1 Re4 Re3 -1.28(3)
Se2 Re1 Re4 Re3 69.14(3)
Se4 Re1 Re4 Re3 -107.94(3)
Se3 Re1 Re4 Re3 -178.28(3)
Re5 Re1 Re4 Re3 -109.377(17)
Re2 Re1 Re4 Re3 -54.570(14)
P1 Re1 Re4 Re5 -126.24(9)
Se1 Re1 Re4 Re5 108.09(3)
Se2 Re1 Re4 Re5 178.52(3)
Se4 Re1 Re4 Re5 1.43(3)
Se3 Re1 Re4 Re5 -68.90(3)
Re3 Re1 Re4 Re5 109.377(17)
Re2 Re1 Re4 Re5 54.807(14)
P2 Re2 Re5 P5 1.97(13)
Se1 Re2 Re5 P5 -123.73(9)
Se5 Re2 Re5 P5 129.43(9)
Se4 Re2 Re5 P5 -53.21(9)
Se8 Re2 Re5 P5 58.61(9)
Re6 Re2 Re5 P5 128.09(9)
Re3 Re2 Re5 P5 -177.22(9)
Re1 Re2 Re5 P5 -122.41(9)
P2 Re2 Re5 Se3 126.17(9)
Se1 Re2 Re5 Se3 0.46(4)
Se5 Re2 Re5 Se3 -106.38(4)
Se4 Re2 Re5 Se3 70.98(4)
Se8 Re2 Re5 Se3 -177.19(4)
Re6 Re2 Re5 Se3 -107.72(3)
Re3 Re2 Re5 Se3 -53.02(3)
Re1 Re2 Re5 Se3 1.79(3)
P2 Re2 Re5 Se4 55.19(9)
Se1 Re2 Re5 Se4 -70.52(4)
Se5 Re2 Re5 Se4 -177.36(4)
Se8 Re2 Re5 Se4 111.82(4)
Re6 Re2 Re5 Se4 -178.70(3)
Re3 Re2 Re5 Se4 -124.01(3)
Re1 Re2 Re5 Se4 -69.20(3)
P2 Re2 Re5 Se7 -127.45(9)
Se1 Re2 Re5 Se7 106.84(4)
Se5 Re2 Re5 Se7 0.00(4)
Se4 Re2 Re5 Se7 177.36(4)
Se8 Re2 Re5 Se7 -70.81(4)
Re6 Re2 Re5 Se7 -1.34(3)
Re3 Re2 Re5 Se7 53.36(3)
Re1 Re2 Re5 Se7 108.17(3)
P2 Re2 Re5 Se8 -56.64(9)
Se1 Re2 Re5 Se8 177.65(4)
Se5 Re2 Re5 Se8 70.81(4)
Se4 Re2 Re5 Se8 -111.82(4)
Re6 Re2 Re5 Se8 69.48(3)
Re3 Re2 Re5 Se8 124.17(3)
Re1 Re2 Re5 Se8 178.98(3)
P2 Re2 Re5 Re6 -126.11(9)
Se1 Re2 Re5 Re6 108.18(3)
Se5 Re2 Re5 Re6 1.34(3)
Se4 Re2 Re5 Re6 178.70(3)
Se8 Re2 Re5 Re6 -69.48(3)
Re3 Re2 Re5 Re6 54.695(14)
Re1 Re2 Re5 Re6 109.505(16)
P2 Re2 Re5 Re4 179.24(9)
Se1 Re2 Re5 Re4 53.53(3)
Se5 Re2 Re5 Re4 -53.31(3)
Se4 Re2 Re5 Re4 124.05(3)
Se8 Re2 Re5 Re4 -124.13(3)
Re6 Re2 Re5 Re4 -54.650(14)
Re3 Re2 Re5 Re4 0.046(17)
Re1 Re2 Re5 Re4 54.855(14)
P2 Re2 Re5 Re1 124.38(9)
Se1 Re2 Re5 Re1 -1.33(3)
Se5 Re2 Re5 Re1 -108.17(3)
Se4 Re2 Re5 Re1 69.20(3)
Se8 Re2 Re5 Re1 -178.98(3)
Re6 Re2 Re5 Re1 -109.505(16)
Re3 Re2 Re5 Re1 -54.809(14)
P4 Re4 Re5 P5 -1.47(13)
Se3 Re4 Re5 P5 53.04(9)
Se2 Re4 Re5 P5 123.88(9)
Se7 Re4 Re5 P5 -58.46(9)
Se6 Re4 Re5 P5 -129.28(9)
Re6 Re4 Re5 P5 -127.96(9)
Re3 Re4 Re5 P5 177.29(8)
Re1 Re4 Re5 P5 122.45(9)
P4 Re4 Re5 Se3 -54.51(10)
Se2 Re4 Re5 Se3 70.84(4)
Se7 Re4 Re5 Se3 -111.50(4)
Se6 Re4 Re5 Se3 177.68(4)
Re6 Re4 Re5 Se3 179.00(3)
Re3 Re4 Re5 Se3 124.25(3)
Re1 Re4 Re5 Se3 69.41(3)
P4 Re4 Re5 Se4 -125.36(10)
Se3 Re4 Re5 Se4 -70.85(4)
Se2 Re4 Re5 Se4 -0.01(4)
Se7 Re4 Re5 Se4 177.64(4)
Se6 Re4 Re5 Se4 106.83(4)
Re6 Re4 Re5 Se4 108.15(3)
Re3 Re4 Re5 Se4 53.40(3)
Re1 Re4 Re5 Se4 -1.44(3)
P4 Re4 Re5 Se7 56.99(10)
Se3 Re4 Re5 Se7 111.50(4)
Se2 Re4 Re5 Se7 -177.65(4)
Se6 Re4 Re5 Se7 -70.82(4)
Re6 Re4 Re5 Se7 -69.50(3)
Re3 Re4 Re5 Se7 -124.25(3)
Re1 Re4 Re5 Se7 -179.09(3)
P4 Re4 Re5 Se8 127.79(10)
Se3 Re4 Re5 Se8 -177.70(4)
Se2 Re4 Re5 Se8 -106.85(4)
Se7 Re4 Re5 Se8 70.80(4)
Se6 Re4 Re5 Se8 -0.02(4)
Re6 Re4 Re5 Se8 1.30(3)
Re3 Re4 Re5 Se8 -53.45(3)
Re1 Re4 Re5 Se8 -108.29(3)
P4 Re4 Re5 Re6 126.49(10)
Se3 Re4 Re5 Re6 -179.00(3)
Se2 Re4 Re5 Re6 -108.16(3)
Se7 Re4 Re5 Re6 69.50(3)
Se6 Re4 Re5 Re6 -1.32(3)
Re3 Re4 Re5 Re6 -54.748(14)
Re1 Re4 Re5 Re6 -109.587(16)
P4 Re4 Re5 Re2 -178.81(10)
Se3 Re4 Re5 Re2 -124.30(3)
Se2 Re4 Re5 Re2 -53.45(3)
Se7 Re4 Re5 Re2 124.20(3)
Se6 Re4 Re5 Re2 53.38(3)
Re6 Re4 Re5 Re2 54.703(14)
Re3 Re4 Re5 Re2 -0.045(17)
Re1 Re4 Re5 Re2 -54.885(14)
P4 Re4 Re5 Re1 -123.92(10)
Se3 Re4 Re5 Re1 -69.41(3)
Se2 Re4 Re5 Re1 1.43(3)
Se7 Re4 Re5 Re1 179.09(3)
Se6 Re4 Re5 Re1 108.27(3)
Re6 Re4 Re5 Re1 109.587(17)
Re3 Re4 Re5 Re1 54.839(15)
P1 Re1 Re5 P5 1.98(12)
Se1 Re1 Re5 P5 127.79(8)
Se2 Re1 Re5 P5 -125.70(8)
Se4 Re1 Re5 P5 57.21(8)
Se3 Re1 Re5 P5 -55.38(8)
Re4 Re1 Re5 P5 -124.27(8)
Re3 Re1 Re5 P5 -178.97(8)
Re2 Re1 Re5 P5 126.46(8)
P1 Re1 Re5 Se3 57.36(9)
Se1 Re1 Re5 Se3 -176.83(4)
Se2 Re1 Re5 Se3 -70.32(4)
Se4 Re1 Re5 Se3 112.59(4)
Re4 Re1 Re5 Se3 -68.90(3)
Re3 Re1 Re5 Se3 -123.59(3)
Re2 Re1 Re5 Se3 -178.16(3)
P1 Re1 Re5 Se4 -55.23(9)
Se1 Re1 Re5 Se4 70.58(4)
Se2 Re1 Re5 Se4 177.09(4)
Se3 Re1 Re5 Se4 -112.59(4)
Re4 Re1 Re5 Se4 178.51(3)
Re3 Re1 Re5 Se4 123.82(3)
Re2 Re1 Re5 Se4 69.25(3)
P1 Re1 Re5 Se7 127.14(9)
Se1 Re1 Re5 Se7 -107.05(4)
Se2 Re1 Re5 Se7 -0.54(4)
Se4 Re1 Re5 Se7 -177.63(4)
Se3 Re1 Re5 Se7 69.78(4)
Re4 Re1 Re5 Se7 0.89(3)
Re3 Re1 Re5 Se7 -53.81(3)
Re2 Re1 Re5 Se7 -108.38(3)
P1 Re1 Re5 Se8 -125.47(9)
Se1 Re1 Re5 Se8 0.34(4)
Se2 Re1 Re5 Se8 106.85(4)
Se4 Re1 Re5 Se8 -70.24(4)
Se3 Re1 Re5 Se8 177.17(4)
Re4 Re1 Re5 Se8 108.27(3)
Re3 Re1 Re5 Se8 53.58(3)
Re2 Re1 Re5 Se8 -0.99(3)
P1 Re1 Re5 Re6 -179.16(9)
Se1 Re1 Re5 Re6 -53.35(3)
Se2 Re1 Re5 Re6 53.16(3)
Se4 Re1 Re5 Re6 -123.93(3)
Se3 Re1 Re5 Re6 123.48(3)
Re4 Re1 Re5 Re6 54.584(14)
Re3 Re1 Re5 Re6 -0.110(17)
Re2 Re1 Re5 Re6 -54.678(13)
P1 Re1 Re5 Re2 -124.48(9)
Se1 Re1 Re5 Re2 1.33(3)
Se2 Re1 Re5 Re2 107.83(3)
Se4 Re1 Re5 Re2 -69.25(3)
Se3 Re1 Re5 Re2 178.16(3)
Re4 Re1 Re5 Re2 109.262(16)
Re3 Re1 Re5 Re2 54.568(13)
P1 Re1 Re5 Re4 126.26(9)
Se1 Re1 Re5 Re4 -107.93(3)
Se2 Re1 Re5 Re4 -1.43(3)
Se4 Re1 Re5 Re4 -178.51(3)
Se3 Re1 Re5 Re4 68.90(3)
Re3 Re1 Re5 Re4 -54.694(14)
Re2 Re1 Re5 Re4 -109.262(16)
P5 Re5 Re6 N1 0.5(3)
Se3 Re5 Re6 N1 -124.6(3)
Se4 Re5 Re6 N1 128.2(3)
Se7 Re5 Re6 N1 -54.5(3)
Se8 Re5 Re6 N1 57.7(3)
Re2 Re5 Re6 N1 126.9(3)
Re4 Re5 Re6 N1 -123.6(3)
Re1 Re5 Re6 N1 -178.3(3)
P5 Re5 Re6 Se6 125.42(9)
Se3 Re5 Re6 Se6 0.38(4)
Se4 Re5 Re6 Se6 -106.86(4)
Se7 Re5 Re6 Se6 70.51(4)
Se8 Re5 Re6 Se6 -177.32(4)
Re2 Re5 Re6 Se6 -108.12(3)
Re4 Re5 Re6 Se6 1.34(3)
Re1 Re5 Re6 Se6 -53.35(3)
P5 Re5 Re6 Se5 -127.81(9)
Se3 Re5 Re6 Se5 107.14(4)
Se4 Re5 Re6 Se5 -0.09(4)
Se7 Re5 Re6 Se5 177.27(4)
Se8 Re5 Re6 Se5 -70.55(4)
Re2 Re5 Re6 Se5 -1.35(3)
Re4 Re5 Re6 Se5 108.11(3)
Re1 Re5 Re6 Se5 53.42(3)
P5 Re5 Re6 Se7 54.92(9)
Se3 Re5 Re6 Se7 -70.13(4)
Se4 Re5 Re6 Se7 -177.36(4)
Se8 Re5 Re6 Se7 112.17(4)
Re2 Re5 Re6 Se7 -178.62(3)
Re4 Re5 Re6 Se7 -69.17(3)
Re1 Re5 Re6 Se7 -123.86(3)
P5 Re5 Re6 Se8 -57.26(9)
Se3 Re5 Re6 Se8 177.70(4)
Se4 Re5 Re6 Se8 70.46(4)
Se7 Re5 Re6 Se8 -112.17(4)
Re2 Re5 Re6 Se8 69.20(3)
Re4 Re5 Re6 Se8 178.66(3)
Re1 Re5 Re6 Se8 123.97(3)
P5 Re5 Re6 Re4 124.08(8)
Se3 Re5 Re6 Re4 -0.96(3)
Se4 Re5 Re6 Re4 -108.20(3)
Se7 Re5 Re6 Re4 69.17(3)
Se8 Re5 Re6 Re4 -178.66(3)
Re2 Re5 Re6 Re4 -109.455(17)
Re1 Re5 Re6 Re4 -54.692(14)
P5 Re5 Re6 Re2 -126.46(8)
Se3 Re5 Re6 Re2 108.49(3)
Se4 Re5 Re6 Re2 1.26(3)
Se7 Re5 Re6 Re2 178.62(3)
Se8 Re5 Re6 Re2 -69.20(3)
Re4 Re5 Re6 Re2 109.455(17)
Re1 Re5 Re6 Re2 54.763(14)
P5 Re5 Re6 Re3 178.88(8)
Se3 Re5 Re6 Re3 53.84(3)
Se4 Re5 Re6 Re3 -53.39(3)
Se7 Re5 Re6 Re3 123.97(3)
Se8 Re5 Re6 Re3 -123.86(3)
Re2 Re5 Re6 Re3 -54.653(14)
Re4 Re5 Re6 Re3 54.802(15)
Re1 Re5 Re6 Re3 0.110(17)
P4 Re4 Re6 N1 -2.3(3)
Se3 Re4 Re6 N1 124.4(3)
Se2 Re4 Re6 N1 -128.5(3)
Se7 Re4 Re6 N1 54.3(3)
Se6 Re4 Re6 N1 -57.9(3)
Re3 Re4 Re6 N1 -127.0(3)
Re5 Re4 Re6 N1 123.4(3)
Re1 Re4 Re6 N1 178.1(3)
P4 Re4 Re6 Se6 55.67(10)
Se3 Re4 Re6 Se6 -177.67(4)
Se2 Re4 Re6 Se6 -70.58(4)
Se7 Re4 Re6 Se6 112.24(4)
Re3 Re4 Re6 Se6 -69.09(3)
Re5 Re4 Re6 Se6 -178.63(3)
Re1 Re4 Re6 Se6 -123.96(3)
P4 Re4 Re6 Se5 125.51(10)
Se3 Re4 Re6 Se5 -107.83(4)
Se2 Re4 Re6 Se5 -0.74(4)
Se7 Re4 Re6 Se5 -177.92(4)
Se6 Re4 Re6 Se5 69.84(4)
Re3 Re4 Re6 Se5 0.75(3)
Re5 Re4 Re6 Se5 -108.79(3)
Re1 Re4 Re6 Se5 -54.12(3)
P4 Re4 Re6 Se7 -56.57(10)
Se3 Re4 Re6 Se7 70.09(4)
Se2 Re4 Re6 Se7 177.19(4)
Se6 Re4 Re6 Se7 -112.24(4)
Re3 Re4 Re6 Se7 178.67(3)
Re5 Re4 Re6 Se7 69.13(3)
Re1 Re4 Re6 Se7 123.81(3)
P4 Re4 Re6 Se8 -127.01(10)
Se3 Re4 Re6 Se8 -0.34(4)
Se2 Re4 Re6 Se8 106.75(4)
Se7 Re4 Re6 Se8 -70.43(4)
Se6 Re4 Re6 Se8 177.33(4)
Re3 Re4 Re6 Se8 108.24(3)
Re5 Re4 Re6 Se8 -1.31(3)
Re1 Re4 Re6 Se8 53.37(3)
P4 Re4 Re6 Re5 -125.70(10)
Se3 Re4 Re6 Re5 0.96(3)
Se2 Re4 Re6 Re5 108.06(3)
Se7 Re4 Re6 Re5 -69.13(3)
Se6 Re4 Re6 Re5 178.63(3)
Re3 Re4 Re6 Re5 109.545(16)
Re1 Re4 Re6 Re5 54.676(14)
P4 Re4 Re6 Re2 179.33(9)
Se3 Re4 Re6 Re2 -54.01(3)
Se2 Re4 Re6 Re2 53.09(3)
Se7 Re4 Re6 Re2 -124.10(3)
Se6 Re4 Re6 Re2 123.66(3)
Re3 Re4 Re6 Re2 54.575(14)
Re5 Re4 Re6 Re2 -54.970(14)
Re1 Re4 Re6 Re2 -0.294(17)
P4 Re4 Re6 Re3 124.75(10)
Se3 Re4 Re6 Re3 -108.58(3)
Se2 Re4 Re6 Re3 -1.49(3)
Se7 Re4 Re6 Re3 -178.67(3)
Se6 Re4 Re6 Re3 69.09(3)
Re5 Re4 Re6 Re3 -109.545(16)
Re1 Re4 Re6 Re3 -54.869(14)
P2 Re2 Re6 N1 3.8(3)
Se1 Re2 Re6 N1 128.9(3)
Se5 Re2 Re6 N1 58.1(3)
Se4 Re2 Re6 N1 -124.6(3)
Se8 Re2 Re6 N1 -54.1(3)
Re3 Re2 Re6 N1 127.0(3)
Re5 Re2 Re6 N1 -123.3(3)
Re1 Re2 Re6 N1 -178.0(3)
P2 Re2 Re6 Se6 -123.85(8)
Se1 Re2 Re6 Se6 1.24(4)
Se5 Re2 Re6 Se6 -69.57(4)
Se4 Re2 Re6 Se6 107.79(4)
Se8 Re2 Re6 Se6 178.24(4)
Re3 Re2 Re6 Se6 -0.62(3)
Re5 Re2 Re6 Se6 109.04(3)
Re1 Re2 Re6 Se6 54.34(3)
P2 Re2 Re6 Se5 -54.28(8)
Se1 Re2 Re6 Se5 70.81(4)
Se4 Re2 Re6 Se5 177.36(4)
Se8 Re2 Re6 Se5 -112.19(4)
Re3 Re2 Re6 Se5 68.95(3)
Re5 Re2 Re6 Se5 178.61(3)
Re1 Re2 Re6 Se5 123.91(3)
P2 Re2 Re6 Se7 128.45(8)
Se1 Re2 Re6 Se7 -106.46(4)
Se5 Re2 Re6 Se7 -177.27(4)
Se4 Re2 Re6 Se7 0.09(4)
Se8 Re2 Re6 Se7 70.54(4)
Re3 Re2 Re6 Se7 -108.33(3)
Re5 Re2 Re6 Se7 1.34(3)
Re1 Re2 Re6 Se7 -53.37(3)
P2 Re2 Re6 Se8 57.91(8)
Se1 Re2 Re6 Se8 -177.00(4)
Se5 Re2 Re6 Se8 112.19(4)
Se4 Re2 Re6 Se8 -70.45(4)
Re3 Re2 Re6 Se8 -178.86(3)
Re5 Re2 Re6 Se8 -69.20(3)
Re1 Re2 Re6 Se8 -123.91(3)
P2 Re2 Re6 Re5 127.11(8)
Se1 Re2 Re6 Re5 -107.80(3)
Se5 Re2 Re6 Re5 -178.61(3)
Se4 Re2 Re6 Re5 -1.25(3)
Se8 Re2 Re6 Re5 69.20(3)
Re3 Re2 Re6 Re5 -109.665(17)
Re1 Re2 Re6 Re5 -54.708(14)
P2 Re2 Re6 Re4 -177.89(8)
Se1 Re2 Re6 Re4 -52.80(3)
Se5 Re2 Re6 Re4 -123.61(3)
Se4 Re2 Re6 Re4 53.75(3)
Se8 Re2 Re6 Re4 124.20(3)
Re3 Re2 Re6 Re4 -54.664(14)
Re5 Re2 Re6 Re4 55.001(14)
Re1 Re2 Re6 Re4 0.294(16)
P2 Re2 Re6 Re3 -123.23(8)
Se1 Re2 Re6 Re3 1.86(3)
Se5 Re2 Re6 Re3 -68.95(3)
Se4 Re2 Re6 Re3 108.41(3)
Se8 Re2 Re6 Re3 178.86(3)
Re5 Re2 Re6 Re3 109.665(17)
Re1 Re2 Re6 Re3 54.957(14)
P3 Re3 Re6 N1 -2.5(3)
Se5 Re3 Re6 N1 -57.4(3)
Se1 Re3 Re6 N1 -128.6(3)
Se2 Re3 Re6 N1 124.9(3)
Se6 Re3 Re6 N1 53.9(3)
Re2 Re3 Re6 N1 -126.8(3)
Re4 Re3 Re6 N1 123.4(3)
Re1 Re3 Re6 N1 178.2(3)
P3 Re3 Re6 Se6 -56.36(8)
Se5 Re3 Re6 Se6 -111.24(4)
Se1 Re3 Re6 Se6 177.50(4)
Se2 Re3 Re6 Se6 71.03(4)
Re2 Re3 Re6 Se6 179.36(3)
Re4 Re3 Re6 Se6 69.54(3)
Re1 Re3 Re6 Se6 124.39(3)
P3 Re3 Re6 Se5 54.87(8)
Se1 Re3 Re6 Se5 -71.27(4)
Se2 Re3 Re6 Se5 -177.74(4)
Se6 Re3 Re6 Se5 111.24(4)
Re2 Re3 Re6 Se5 -69.40(3)
Re4 Re3 Re6 Se5 -179.22(3)
Re1 Re3 Re6 Se5 -124.38(3)
P3 Re3 Re6 Se7 -127.19(8)
Se5 Re3 Re6 Se7 177.93(4)
Se1 Re3 Re6 Se7 106.67(4)
Se2 Re3 Re6 Se7 0.20(4)
Se6 Re3 Re6 Se7 -70.83(4)
Re2 Re3 Re6 Se7 108.53(3)
Re4 Re3 Re6 Se7 -1.29(3)
Re1 Re3 Re6 Se7 53.56(3)
P3 Re3 Re6 Se8 125.38(8)
Se5 Re3 Re6 Se8 70.51(4)
Se1 Re3 Re6 Se8 -0.76(4)
Se2 Re3 Re6 Se8 -107.23(4)
Se6 Re3 Re6 Se8 -178.26(4)
Re2 Re3 Re6 Se8 1.10(3)
Re4 Re3 Re6 Se8 -108.71(3)
Re1 Re3 Re6 Se8 -53.87(3)
P3 Re3 Re6 Re5 179.14(8)
Se5 Re3 Re6 Re5 124.27(3)
Se1 Re3 Re6 Re5 53.00(3)
Se2 Re3 Re6 Re5 -53.47(3)
Se6 Re3 Re6 Re5 -124.50(3)
Re2 Re3 Re6 Re5 54.863(14)
Re4 Re3 Re6 Re5 -54.956(14)
Re1 Re3 Re6 Re5 -0.110(17)
P3 Re3 Re6 Re4 -125.90(8)
Se5 Re3 Re6 Re4 179.22(3)
Se1 Re3 Re6 Re4 107.96(3)
Se2 Re3 Re6 Re4 1.48(3)
Se6 Re3 Re6 Re4 -69.54(3)
Re2 Re3 Re6 Re4 109.819(16)
Re1 Re3 Re6 Re4 54.846(14)
P3 Re3 Re6 Re2 124.28(8)
Se5 Re3 Re6 Re2 69.40(3)
Se1 Re3 Re6 Re2 -1.86(3)
Se2 Re3 Re6 Re2 -108.33(3)
Se6 Re3 Re6 Re2 -179.36(3)
Re4 Re3 Re6 Re2 -109.819(16)
Re1 Re3 Re6 Re2 -54.973(14)
P1 Re1 Se1 Re3 -144.12(6)
Se2 Re1 Se1 Re3 -51.94(3)
Se4 Re1 Se1 Re3 123.69(3)
Se3 Re1 Se1 Re3 34.8(4)
Re5 Re1 Se1 Re3 70.40(3)
Re4 Re1 Se1 Re3 1.31(3)
Re2 Re1 Se1 Re3 71.76(2)
P1 Re1 Se1 Re2 144.13(6)
Se2 Re1 Se1 Re2 -123.70(3)
Se4 Re1 Se1 Re2 51.94(3)
Se3 Re1 Se1 Re2 -37.0(4)
Re5 Re1 Se1 Re2 -1.35(3)
Re4 Re1 Se1 Re2 -70.45(3)
Re3 Re1 Se1 Re2 -71.76(2)
P3 Re3 Se1 Re1 145.84(6)
Se5 Re3 Se1 Re1 -124.06(3)
Se2 Re3 Se1 Re1 52.00(3)
Se6 Re3 Se1 Re1 -38.5(5)
Re2 Re3 Se1 Re1 -72.14(2)
Re6 Re3 Se1 Re1 -70.25(3)
Re4 Re3 Se1 Re1 -1.31(3)
P3 Re3 Se1 Re2 -142.02(6)
Se5 Re3 Se1 Re2 -51.92(3)
Se2 Re3 Se1 Re2 124.14(3)
Se6 Re3 Se1 Re2 33.6(5)
Re6 Re3 Se1 Re2 1.89(3)
Re4 Re3 Se1 Re2 70.83(3)
Re1 Re3 Se1 Re2 72.14(2)
P2 Re2 Se1 Re1 -144.60(6)
Se5 Re2 Se1 Re1 123.82(3)
Se4 Re2 Se1 Re1 -51.91(3)
Se8 Re2 Se1 Re1 31.0(5)
Re6 Re2 Se1 Re1 70.25(3)
Re3 Re2 Se1 Re1 72.15(2)
Re5 Re2 Se1 Re1 1.35(3)
P2 Re2 Se1 Re3 143.25(6)
Se5 Re2 Se1 Re3 51.67(3)
Se4 Re2 Se1 Re3 -124.06(3)
Se8 Re2 Se1 Re3 -41.2(5)
Re6 Re2 Se1 Re3 -1.90(3)
Re5 Re2 Se1 Re3 -70.80(3)
Re1 Re2 Se1 Re3 -72.15(2)
P4 Re4 Se2 Re3 -144.39(7)
Se3 Re4 Se2 Re3 123.95(3)
Se7 Re4 Se2 Re3 39.7(5)
Se6 Re4 Se2 Re3 -51.86(3)
Re6 Re4 Se2 Re3 1.52(3)
Re5 Re4 Se2 Re3 70.55(3)
Re1 Re4 Se2 Re3 72.00(2)
P4 Re4 Se2 Re1 143.61(7)
Se3 Re4 Se2 Re1 51.95(3)
Se7 Re4 Se2 Re1 -32.3(5)
Se6 Re4 Se2 Re1 -123.86(3)
Re6 Re4 Se2 Re1 -70.49(3)
Re3 Re4 Se2 Re1 -72.00(2)
Re5 Re4 Se2 Re1 -1.46(3)
P3 Re3 Se2 Re4 143.04(6)
Se5 Re3 Se2 Re4 -30.8(5)
Se1 Re3 Se2 Re4 -123.87(3)
Se6 Re3 Se2 Re4 52.08(3)
Re2 Re3 Se2 Re4 -70.60(3)
Re6 Re3 Se2 Re4 -1.51(3)
Re1 Re3 Se2 Re4 -72.00(2)
P3 Re3 Se2 Re1 -144.96(6)
Se5 Re3 Se2 Re1 41.2(5)
Se1 Re3 Se2 Re1 -51.88(3)
Se6 Re3 Se2 Re1 124.07(3)
Re2 Re3 Se2 Re1 1.40(3)
Re6 Re3 Se2 Re1 70.49(3)
Re4 Re3 Se2 Re1 72.00(2)
P1 Re1 Se2 Re4 -144.96(7)
Se1 Re1 Se2 Re4 123.81(3)
Se4 Re1 Se2 Re4 36.0(5)
Se3 Re1 Se2 Re4 -51.58(3)
Re5 Re1 Se2 Re4 1.45(3)
Re3 Re1 Se2 Re4 71.88(2)
Re2 Re1 Se2 Re4 70.49(3)
P1 Re1 Se2 Re3 143.17(7)
Se1 Re1 Se2 Re3 51.93(3)
Se4 Re1 Se2 Re3 -35.8(5)
Se3 Re1 Se2 Re3 -123.46(3)
Re5 Re1 Se2 Re3 -70.43(3)
Re4 Re1 Se2 Re3 -71.88(2)
Re2 Re1 Se2 Re3 -1.39(3)
P5 Re5 Se3 Re4 -145.07(6)
Se4 Re5 Se3 Re4 123.83(3)
Se7 Re5 Se3 Re4 -52.42(3)
Se8 Re5 Se3 Re4 31.7(5)
Re6 Re5 Se3 Re4 0.98(3)
Re2 Re5 Se3 Re4 70.13(3)
Re1 Re5 Se3 Re4 71.95(2)
P5 Re5 Se3 Re1 142.98(6)
Se4 Re5 Se3 Re1 51.88(3)
Se7 Re5 Se3 Re1 -124.37(3)
Se8 Re5 Se3 Re1 -40.3(5)
Re6 Re5 Se3 Re1 -70.97(3)
Re2 Re5 Se3 Re1 -1.82(3)
Re4 Re5 Se3 Re1 -71.95(2)
P4 Re4 Se3 Re5 145.13(7)
Se2 Re4 Se3 Re5 -123.77(3)
Se7 Re4 Se3 Re5 52.36(3)
Se6 Re4 Se3 Re5 -29.1(5)
Re6 Re4 Se3 Re5 -0.98(3)
Re3 Re4 Se3 Re5 -70.23(3)
Re1 Re4 Se3 Re5 -71.93(2)
P4 Re4 Se3 Re1 -142.94(7)
Se2 Re4 Se3 Re1 -51.84(3)
Se7 Re4 Se3 Re1 124.29(3)
Se6 Re4 Se3 Re1 42.8(5)
Re6 Re4 Se3 Re1 70.95(3)
Re3 Re4 Se3 Re1 1.70(3)
Re5 Re4 Se3 Re1 71.93(2)
P1 Re1 Se3 Re5 -143.89(6)
Se1 Re1 Se3 Re5 37.2(4)
Se2 Re1 Se3 Re5 123.93(3)
Se4 Re1 Se3 Re5 -51.70(3)
Re4 Re1 Se3 Re5 72.19(2)
Re3 Re1 Se3 Re5 70.51(3)
Re2 Re1 Se3 Re5 1.81(3)
P1 Re1 Se3 Re4 143.92(6)
Se1 Re1 Se3 Re4 -35.0(4)
Se2 Re1 Se3 Re4 51.74(3)
Se4 Re1 Se3 Re4 -123.90(3)
Re5 Re1 Se3 Re4 -72.19(2)
Re3 Re1 Se3 Re4 -1.68(3)
Re2 Re1 Se3 Re4 -70.39(3)
P5 Re5 Se4 Re1 -142.03(6)
Se3 Re5 Se4 Re1 -51.94(3)
Se7 Re5 Se4 Re1 33.8(5)
Se8 Re5 Se4 Re1 124.21(3)
Re6 Re5 Se4 Re1 70.63(3)
Re2 Re5 Se4 Re1 71.91(2)
Re4 Re5 Se4 Re1 1.47(3)
P5 Re5 Se4 Re2 146.06(6)
Se3 Re5 Se4 Re2 -123.85(3)
Se7 Re5 Se4 Re2 -38.1(5)
Se8 Re5 Se4 Re2 52.30(3)
Re6 Re5 Se4 Re2 -1.28(3)
Re4 Re5 Se4 Re2 -70.44(3)
Re1 Re5 Se4 Re2 -71.91(2)
P1 Re1 Se4 Re5 144.95(7)
Se1 Re1 Se4 Re5 -123.81(3)
Se2 Re1 Se4 Re5 -36.0(5)
Se3 Re1 Se4 Re5 51.57(3)
Re4 Re1 Se4 Re5 -1.46(3)
Re3 Re1 Se4 Re5 -70.44(3)
Re2 Re1 Se4 Re5 -71.94(2)
P1 Re1 Se4 Re2 -143.11(7)
Se1 Re1 Se4 Re2 -51.87(3)
Se2 Re1 Se4 Re2 35.9(5)
Se3 Re1 Se4 Re2 123.51(3)
Re5 Re1 Se4 Re2 71.94(2)
Re4 Re1 Se4 Re2 70.48(3)
Re3 Re1 Se4 Re2 1.50(3)
P2 Re2 Se4 Re5 -145.48(6)
Se1 Re2 Se4 Re5 123.76(3)
Se5 Re2 Se4 Re5 33.0(5)
Se8 Re2 Se4 Re5 -52.22(3)
Re6 Re2 Se4 Re5 1.27(3)
Re3 Re2 Se4 Re5 70.48(3)
Re1 Re2 Se4 Re5 71.99(2)
P2 Re2 Se4 Re1 142.53(6)
Se1 Re2 Se4 Re1 51.78(3)
Se5 Re2 Se4 Re1 -39.0(5)
Se8 Re2 Se4 Re1 -124.21(3)
Re6 Re2 Se4 Re1 -70.72(3)
Re3 Re2 Se4 Re1 -1.51(3)
Re5 Re2 Se4 Re1 -71.99(2)
P3 Re3 Se5 Re6 -143.44(6)
Se1 Re3 Se5 Re6 123.47(3)
Se2 Re3 Se5 Re6 30.5(5)
Se6 Re3 Se5 Re6 -52.49(3)
Re2 Re3 Se5 Re6 71.69(2)
Re4 Re3 Se5 Re6 0.76(3)
Re1 Re3 Se5 Re6 70.13(3)
P3 Re3 Se5 Re2 144.87(6)
Se1 Re3 Se5 Re2 51.78(3)
Se2 Re3 Se5 Re2 -41.2(5)
Se6 Re3 Se5 Re2 -124.18(3)
Re6 Re3 Se5 Re2 -71.69(2)
Re4 Re3 Se5 Re2 -70.93(3)
Re1 Re3 Se5 Re2 -1.56(3)
N1 Re6 Se5 Re3 144.3(2)
Se6 Re6 Se5 Re3 52.61(3)
Se7 Re6 Se5 Re3 -30.3(5)
Se8 Re6 Se5 Re3 -124.11(3)
Re5 Re6 Se5 Re3 -70.55(3)
Re4 Re6 Se5 Re3 -0.77(3)
Re2 Re6 Se5 Re3 -71.93(2)
N1 Re6 Se5 Re2 -143.8(2)
Se6 Re6 Se5 Re2 124.53(3)
Se7 Re6 Se5 Re2 41.6(5)
Se8 Re6 Se5 Re2 -52.18(3)
Re5 Re6 Se5 Re2 1.37(3)
Re4 Re6 Se5 Re2 71.16(3)
Re3 Re6 Se5 Re2 71.93(2)
P2 Re2 Se5 Re3 -142.50(6)
Se1 Re2 Se5 Re3 -51.74(3)
Se4 Re2 Se5 Re3 39.0(5)
Se8 Re2 Se5 Re3 124.22(3)
Re6 Re2 Se5 Re3 72.05(2)
Re5 Re2 Se5 Re3 70.69(3)
Re1 Re2 Se5 Re3 1.55(3)
P2 Re2 Se5 Re6 145.45(6)
Se1 Re2 Se5 Re6 -123.79(3)
Se4 Re2 Se5 Re6 -33.0(5)
Se8 Re2 Se5 Re6 52.17(3)
Re3 Re2 Se5 Re6 -72.05(2)
Re5 Re2 Se5 Re6 -1.36(3)
Re1 Re2 Se5 Re6 -70.50(3)
N1 Re6 Se6 Re3 -146.0(2)
Se5 Re6 Se6 Re3 -52.43(3)
Se7 Re6 Se6 Re3 124.00(3)
Se8 Re6 Se6 Re3 27.3(6)
Re5 Re6 Se6 Re3 70.51(3)
Re4 Re6 Se6 Re3 71.87(2)
Re2 Re6 Se6 Re3 0.63(3)
N1 Re6 Se6 Re4 142.1(2)
Se5 Re6 Se6 Re4 -124.30(3)
Se7 Re6 Se6 Re4 52.13(3)
Se8 Re6 Se6 Re4 -44.5(6)
Re5 Re6 Se6 Re4 -1.36(3)
Re2 Re6 Se6 Re4 -71.24(3)
Re3 Re6 Se6 Re4 -71.87(2)
P3 Re3 Se6 Re6 142.67(6)
Se5 Re3 Se6 Re6 52.60(3)
Se1 Re3 Se6 Re6 -33.0(5)
Se2 Re3 Se6 Re6 -123.49(3)
Re2 Re3 Se6 Re6 -0.63(3)
Re4 Re3 Se6 Re6 -71.61(2)
Re1 Re3 Se6 Re6 -70.05(3)
P3 Re3 Se6 Re4 -145.72(6)
Se5 Re3 Se6 Re4 124.22(3)
Se1 Re3 Se6 Re4 38.6(5)
Se2 Re3 Se6 Re4 -51.87(3)
Re2 Re3 Se6 Re4 70.99(3)
Re6 Re3 Se6 Re4 71.61(2)
Re1 Re3 Se6 Re4 1.56(3)
P4 Re4 Se6 Re6 -144.94(7)
Se3 Re4 Se6 Re6 29.3(5)
Se2 Re4 Se6 Re6 123.96(3)
Se7 Re4 Se6 Re6 -52.15(3)
Re3 Re4 Se6 Re6 72.05(2)
Re5 Re4 Se6 Re6 1.34(3)
Re1 Re4 Se6 Re6 70.49(3)
P4 Re4 Se6 Re3 143.01(7)
Se3 Re4 Se6 Re3 -42.8(5)
Se2 Re4 Se6 Re3 51.91(3)
Se7 Re4 Se6 Re3 -124.20(3)
Re6 Re4 Se6 Re3 -72.05(2)
Re5 Re4 Se6 Re3 -70.71(3)
Re1 Re4 Se6 Re3 -1.56(3)
P5 Re5 Se7 Re4 142.31(6)
Se3 Re5 Se7 Re4 52.26(3)
Se4 Re5 Se7 Re4 -33.5(5)
Se8 Re5 Se7 Re4 -123.91(3)
Re6 Re5 Se7 Re4 -71.66(2)
Re2 Re5 Se7 Re4 -70.30(3)
Re1 Re5 Se7 Re4 -0.90(3)
P5 Re5 Se7 Re6 -146.03(6)
Se3 Re5 Se7 Re6 123.92(3)
Se4 Re5 Se7 Re6 38.2(5)
Se8 Re5 Se7 Re6 -52.25(3)
Re2 Re5 Se7 Re6 1.36(3)
Re4 Re5 Se7 Re6 71.66(2)
Re1 Re5 Se7 Re6 70.76(3)
P4 Re4 Se7 Re5 -143.89(7)
Se3 Re4 Se7 Re5 -52.26(3)
Se2 Re4 Se7 Re5 32.1(5)
Se6 Re4 Se7 Re5 123.58(3)
Re6 Re4 Se7 Re5 71.61(2)
Re3 Re4 Se7 Re5 70.30(3)
Re1 Re4 Se7 Re5 0.90(3)
P4 Re4 Se7 Re6 144.50(7)
Se3 Re4 Se7 Re6 -123.87(3)
Se2 Re4 Se7 Re6 -39.5(5)
Se6 Re4 Se7 Re6 51.97(3)
Re3 Re4 Se7 Re6 -1.31(3)
Re5 Re4 Se7 Re6 -71.61(2)
Re1 Re4 Se7 Re6 -70.71(3)
N1 Re6 Se7 Re5 143.8(2)
Se6 Re6 Se7 Re5 -124.50(3)
Se5 Re6 Se7 Re5 -41.6(5)
Se8 Re6 Se7 Re5 52.18(3)
Re4 Re6 Se7 Re5 -72.19(2)
Re2 Re6 Se7 Re5 -1.36(3)
Re3 Re6 Se7 Re5 -70.88(3)
N1 Re6 Se7 Re4 -144.0(2)
Se6 Re6 Se7 Re4 -52.31(3)
Se5 Re6 Se7 Re4 30.6(5)
Se8 Re6 Se7 Re4 124.38(3)
Re5 Re6 Se7 Re4 72.19(2)
Re2 Re6 Se7 Re4 70.83(3)
Re3 Re6 Se7 Re4 1.31(3)
P5 Re5 Se8 Re6 144.90(6)
Se3 Re5 Se8 Re6 -31.9(5)
Se4 Re5 Se8 Re6 -124.02(3)
Se7 Re5 Se8 Re6 52.23(3)
Re2 Re5 Se8 Re6 -71.70(2)
Re4 Re5 Se8 Re6 -1.32(3)
Re1 Re5 Se8 Re6 -70.70(3)
P5 Re5 Se8 Re2 -143.39(6)
Se3 Re5 Se8 Re2 39.8(5)
Se4 Re5 Se8 Re2 -52.31(3)
Se7 Re5 Se8 Re2 123.93(3)
Re6 Re5 Se8 Re2 71.70(2)
Re4 Re5 Se8 Re2 70.38(3)
Re1 Re5 Se8 Re2 1.01(3)
N1 Re6 Se8 Re5 -142.1(2)
Se6 Re6 Se8 Re5 44.5(6)
Se5 Re6 Se8 Re5 124.27(3)
Se7 Re6 Se8 Re5 -52.14(3)
Re4 Re6 Se8 Re5 1.33(3)
Re2 Re6 Se8 Re5 72.11(2)
Re3 Re6 Se8 Re5 70.99(3)
N1 Re6 Se8 Re2 145.7(2)
Se6 Re6 Se8 Re2 -27.6(6)
Se5 Re6 Se8 Re2 52.16(3)
Se7 Re6 Se8 Re2 -124.25(3)
Re5 Re6 Se8 Re2 -72.11(2)
Re4 Re6 Se8 Re2 -70.78(3)
Re3 Re6 Se8 Re2 -1.12(3)
P2 Re2 Se8 Re5 144.78(6)
Se1 Re2 Se8 Re5 -30.8(5)
Se5 Re2 Se8 Re5 -123.64(3)
Se4 Re2 Se8 Re5 52.10(3)
Re6 Re2 Se8 Re5 -71.57(2)
Re3 Re2 Se8 Re5 -70.44(3)
Re1 Re2 Se8 Re5 -1.00(3)
P2 Re2 Se8 Re6 -143.66(6)
Se1 Re2 Se8 Re6 40.8(5)
Se5 Re2 Se8 Re6 -52.07(3)
Se4 Re2 Se8 Re6 123.67(3)
Re3 Re2 Se8 Re6 1.12(3)
Re5 Re2 Se8 Re6 71.57(2)
Re1 Re2 Se8 Re6 70.56(3)
Se1 Re1 P1 C13 -170.1(5)
Se2 Re1 P1 C13 100.1(5)
Se4 Re1 P1 C13 -80.0(5)
Se3 Re1 P1 C13 10.0(5)
Re5 Re1 P1 C13 -35.7(5)
Re4 Re1 P1 C13 55.7(5)
Re3 Re1 P1 C13 145.6(5)
Re2 Re1 P1 C13 -125.8(5)
Se1 Re1 P1 C15 -46.2(5)
Se2 Re1 P1 C15 -136.1(5)
Se4 Re1 P1 C15 43.8(5)
Se3 Re1 P1 C15 133.9(5)
Re5 Re1 P1 C15 88.2(5)
Re4 Re1 P1 C15 179.6(5)
Re3 Re1 P1 C15 -90.5(5)
Re2 Re1 P1 C15 -1.9(5)
Se1 Re1 P1 C11 72.7(5)
Se2 Re1 P1 C11 -17.2(5)
Se4 Re1 P1 C11 162.8(5)
Se3 Re1 P1 C11 -107.2(5)
Re5 Re1 P1 C11 -152.9(5)
Re4 Re1 P1 C11 -61.5(5)
Re3 Re1 P1 C11 28.4(5)
Re2 Re1 P1 C11 117.0(5)
Se1 Re2 P2 C21 139.2(4)
Se5 Re2 P2 C21 -130.7(4)
Se4 Re2 P2 C21 49.2(4)
Se8 Re2 P2 C21 -40.5(4)
Re6 Re2 P2 C21 -86.9(4)
Re3 Re2 P2 C21 -176.2(4)
Re5 Re2 P2 C21 4.9(4)
Re1 Re2 P2 C21 95.6(4)
Se1 Re2 P2 C25 -97.1(4)
Se5 Re2 P2 C25 -6.9(4)
Se4 Re2 P2 C25 173.0(4)
Se8 Re2 P2 C25 83.2(4)
Re6 Re2 P2 C25 36.9(4)
Re3 Re2 P2 C25 -52.5(4)
Re5 Re2 P2 C25 128.7(4)
Re1 Re2 P2 C25 -140.6(4)
Se1 Re2 P2 C23 20.5(4)
Se5 Re2 P2 C23 110.7(4)
Se4 Re2 P2 C23 -69.4(4)
Se8 Re2 P2 C23 -159.2(4)
Re6 Re2 P2 C23 154.4(4)
Re3 Re2 P2 C23 65.1(4)
Re5 Re2 P2 C23 -113.8(4)
Re1 Re2 P2 C23 -23.0(4)
Se5 Re3 P3 C33 159.4(4)
Se1 Re3 P3 C33 -110.3(4)
Se2 Re3 P3 C33 -20.2(4)
Se6 Re3 P3 C33 70.1(4)
Re2 Re3 P3 C33 -157.3(4)
Re6 Re3 P3 C33 115.2(4)
Re4 Re3 P3 C33 26.7(5)
Re1 Re3 P3 C33 -65.9(4)
Se5 Re3 P3 C31 37.2(4)
Se1 Re3 P3 C31 127.6(4)
Se2 Re3 P3 C31 -142.4(4)
Se6 Re3 P3 C31 -52.1(4)
Re2 Re3 P3 C31 80.5(4)
Re6 Re3 P3 C31 -7.0(4)
Re4 Re3 P3 C31 -95.4(4)
Re1 Re3 P3 C31 171.9(4)
Se5 Re3 P3 C35 -81.5(4)
Se1 Re3 P3 C35 8.9(4)
Se2 Re3 P3 C35 99.0(4)
Se6 Re3 P3 C35 -170.8(4)
Re2 Re3 P3 C35 -38.2(4)
Re6 Re3 P3 C35 -125.7(4)
Re4 Re3 P3 C35 145.9(4)
Re1 Re3 P3 C35 53.2(4)
Se3 Re4 P4 C45 11.2(6)
Se2 Re4 P4 C45 -79.1(6)
Se7 Re4 P4 C45 100.6(6)
Se6 Re4 P4 C45 -169.2(6)
Re6 Re4 P4 C45 146.1(6)
Re3 Re4 P4 C45 -123.3(6)
Re5 Re4 P4 C45 55.0(6)
Re1 Re4 P4 C45 -34.5(6)
Se3 Re4 P4 C41 -108.3(4)
Se2 Re4 P4 C41 161.4(4)
Se7 Re4 P4 C41 -18.8(4)
Se6 Re4 P4 C41 71.3(4)
Re6 Re4 P4 C41 26.6(4)
Re3 Re4 P4 C41 117.3(4)
Re5 Re4 P4 C41 -64.5(4)
Re1 Re4 P4 C41 -153.9(4)
Se3 Re4 P4 C43 129.6(5)
Se2 Re4 P4 C43 39.3(5)
Se7 Re4 P4 C43 -140.9(5)
Se6 Re4 P4 C43 -50.8(5)
Re6 Re4 P4 C43 -95.5(5)
Re3 Re4 P4 C43 -4.8(5)
Re5 Re4 P4 C43 173.5(4)
Re1 Re4 P4 C43 84.0(5)
Se3 Re5 P5 C55 82.2(4)
Se4 Re5 P5 C55 172.5(4)
Se7 Re5 P5 C55 -7.2(4)
Se8 Re5 P5 C55 -97.6(4)
Re6 Re5 P5 C55 -51.6(4)
Re2 Re5 P5 C55 -144.4(4)
Re4 Re5 P5 C55 39.4(4)
Re1 Re5 P5 C55 126.7(4)
Se3 Re5 P5 C53 -37.5(4)
Se4 Re5 P5 C53 52.9(4)
Se7 Re5 P5 C53 -126.9(4)
Se8 Re5 P5 C53 142.8(4)
Re6 Re5 P5 C53 -171.2(4)
Re2 Re5 P5 C53 95.9(4)
Re4 Re5 P5 C53 -80.2(4)
Re1 Re5 P5 C53 7.1(4)
Se3 Re5 P5 C51 -160.2(3)
Se4 Re5 P5 C51 -69.8(3)
Se7 Re5 P5 C51 110.5(3)
Se8 Re5 P5 C51 20.1(3)
Re6 Re5 P5 C51 66.1(4)
Re2 Re5 P5 C51 -26.8(4)
Re4 Re5 P5 C51 157.1(3)
Re1 Re5 P5 C51 -115.6(3)
Se6 Re6 N1 N2 -138.3(7)
Se5 Re6 N1 N2 132.3(7)
Se7 Re6 N1 N2 -48.0(8)
Se8 Re6 N1 N2 42.1(8)
Re5 Re6 N1 N2 -4.1(9)
Re4 Re6 N1 N2 -91.9(8)
Re2 Re6 N1 N2 85.8(8)
Re3 Re6 N1 N2 178.2(6)
Re6 N1 N2 N3 161(27)
C13 P1 C11 C12 170.4(10)
C15 P1 C11 C12 58.7(11)
Re1 P1 C11 C12 -65.0(11)
C15 P1 C13 C14 -58.6(11)
C11 P1 C13 C14 -167.4(10)
Re1 P1 C13 C14 67.9(11)
C13 P1 C15 C16 -46.6(13)
C11 P1 C15 C16 60.5(14)
Re1 P1 C15 C16 -174.3(11)
C25 P2 C21 C22 52.8(10)
C23 P2 C21 C22 -52.2(10)
Re2 P2 C21 C22 -178.3(8)
C21 P2 C23 C24 -61.6(9)
C25 P2 C23 C24 -171.1(8)
Re2 P2 C23 C24 63.2(8)
C21 P2 C25 C26 57.2(10)
C23 P2 C25 C26 163.6(9)
Re2 P2 C25 C26 -70.5(10)
C33 P3 C31 C32 51.3(9)
C35 P3 C31 C32 -54.5(9)
Re3 P3 C31 C32 179.8(7)
C31 P3 C33 C34 63.7(11)
C35 P3 C33 C34 171.1(10)
Re3 P3 C33 C34 -62.2(11)
C33 P3 C35 C36B 51.6(14)
C31 P3 C35 C36B 160.5(14)
Re3 P3 C35 C36B -75.8(14)
C33 P3 C35 C36A -169.3(12)
C31 P3 C35 C36A -60.5(12)
Re3 P3 C35 C36A 63.2(12)
C45 P4 C41 C42 170.8(9)
C43 P4 C41 C42 62.3(10)
Re4 P4 C41 C42 -63.3(9)
C45 P4 C43 C44 -56.6(11)
C41 P4 C43 C44 51.4(11)
Re4 P4 C43 C44 178.5(8)
C41 P4 C45 C46 -168.1(10)
C43 P4 C45 C46 -57.6(11)
Re4 P4 C45 C46 65.8(11)
C55 P5 C51 C52 -170.2(8)
C53 P5 C51 C52 -61.8(9)
Re5 P5 C51 C52 64.9(8)
C55 P5 C53 C54 48.6(10)
C51 P5 C53 C54 -57.8(10)
Re5 P5 C53 C54 174.2(7)
C53 P5 C55 C56A -154.7(13)
C51 P5 C55 C56A -45.0(13)
Re5 P5 C55 C56A 80.7(13)
C53 P5 C55 C56B 51.2(12)
C51 P5 C55 C56B 160.9(11)
Re5 P5 C55 C56B -73.4(11)

loop_
_platon_squeeze_void_nr
_platon_squeeze_void_average_x
_platon_squeeze_void_average_y
_platon_squeeze_void_average_z
_platon_squeeze_void_volume
_platon_squeeze_void_count_electrons
_platon_squeeze_void_content
1 -0.023 0.365 0.000 424 294 ' '
2 -0.020 0.865 0.000 424 294 ' '
3 0.000 0.708 0.500 6 1 ' '
4 0.500 0.208 0.500 6 1 ' '
